data_4130629
loop_
_publ_author_name
'Burke, Michael J.'
'Nichol, Gary S.'
'Lusby, Paul J.'

_publ_section_title
;
 Orthogonal Selection and Fixing of Coordination Self-Assembly Pathways
 for Robust Metallo-organic Ensemble Construction.
;
_journal_issue 29
_journal_name_full 'Journal of the American Chemical Society'
_journal_page_first 9308
_journal_page_last 9315
_journal_paper_doi 10.1021/jacs.6b05364
_journal_volume 138
_journal_year 2016
_chemical_formula_moiety 'C78 H54 Co2 N12, 6(B F4), 0.5(H2 O), 7(C2 H3 N)'
_chemical_formula_sum 'C92 H76 B6 Co2 F24 N19 O0.5'
_chemical_formula_weight 2094.43
_space_group_crystal_system triclinic
_space_group_IT_number 2
_space_group_name_Hall '-P 1'
_space_group_name_H-M_alt 'P -1'
_atom_sites_solution_hydrogens mixed
_atom_sites_solution_primary direct
_audit_creation_date 2015-08-12
_audit_creation_method
;
Olex2 1.2-beta
(compiled 2015.01.26 svn.r3150 for OlexSys, GUI svn.r4998)
;
_cell_angle_alpha 73.1727(12)
_cell_angle_beta 68.6423(12)
_cell_angle_gamma 80.3164(11)
_cell_formula_units_Z 2
_cell_length_a 15.00712(20)
_cell_length_b 16.8669(2)
_cell_length_c 20.4390(3)
_cell_measurement_reflns_used 76965
_cell_measurement_temperature 120.0
_cell_measurement_theta_max 76.0720
_cell_measurement_theta_min 3.6900
_cell_volume 4600.53(12)
_computing_cell_refinement
;
CrysAlisPro, Agilent Technologies,
Version 1.171.37.35e (release 07-10-2014 CrysAlis171 .NET)
(compiled Oct  7 2014,17:20:27)
;
_computing_data_collection
;
CrysAlisPro, Agilent Technologies,
Version 1.171.37.35e (release 07-10-2014 CrysAlis171 .NET)
(compiled Oct  7 2014,17:20:27)
;
_computing_data_reduction
;
CrysAlisPro, Agilent Technologies,
Version 1.171.37.35e (release 07-10-2014 CrysAlis171 .NET)
(compiled Oct  7 2014,17:20:27)
;
_computing_molecular_graphics 'Olex2 (Dolomanov et al., 2009)'
_computing_publication_material 'Olex2 (Dolomanov et al., 2009)'
_computing_structure_refinement 'ShelXL (Sheldrick, 2008)'
_computing_structure_solution 'ShelXT (Sheldrick, 2015)'
_diffrn_ambient_environment N~2~
_diffrn_ambient_temperature 120.0
_diffrn_detector 'CCD plate'
_diffrn_detector_area_resol_mean 5.1574
_diffrn_detector_type Atlas
_diffrn_measured_fraction_theta_full 1.000
_diffrn_measured_fraction_theta_max 0.995
_diffrn_measurement_details
;
#__ type_ start__ end____ width___ exp.time_
  1 omega  -50.00   29.00   1.0000    5.0000
omega____ theta____ kappa____ phi______ frames
    -      -43.1686   38.0000  120.0000 79

#__ type_ start__ end____ width___ exp.time_
  2 omega -113.00  -17.00   1.0000    5.0000
omega____ theta____ kappa____ phi______ frames
    -      -43.1686  -57.0000 -180.0000 96

#__ type_ start__ end____ width___ exp.time_
  3 omega  -70.00   27.00   1.0000    5.0000
omega____ theta____ kappa____ phi______ frames
    -      -43.1686   57.0000  -30.0000 97

#__ type_ start__ end____ width___ exp.time_
  4 omega  -75.00   31.00   1.0000    5.0000
omega____ theta____ kappa____ phi______ frames
    -      -43.1686   77.0000   60.0000 106

#__ type_ start__ end____ width___ exp.time_
  5 omega   12.00  117.00   1.0000    5.0000
omega____ theta____ kappa____ phi______ frames
    -       43.1686   77.0000 -180.0000 105

#__ type_ start__ end____ width___ exp.time_
  6 omega    1.00   83.00   1.0000    5.0000
omega____ theta____ kappa____ phi______ frames
    -       43.1686  -99.0000   60.0000 82

#__ type_ start__ end____ width___ exp.time_
  7 omega   36.00   91.00   1.0000   20.0000
omega____ theta____ kappa____ phi______ frames
    -      111.0000  -30.0000 -150.0000 55

#__ type_ start__ end____ width___ exp.time_
  8 omega   36.00   91.00   1.0000   20.0000
omega____ theta____ kappa____ phi______ frames
    -      111.0000  -30.0000   30.0000 55

#__ type_ start__ end____ width___ exp.time_
  9 omega   94.00  178.00   1.0000   20.0000
omega____ theta____ kappa____ phi______ frames
    -      111.0000  125.0000  -90.0000 84

#__ type_ start__ end____ width___ exp.time_
 10 omega   40.00   99.00   1.0000   20.0000
omega____ theta____ kappa____ phi______ frames
    -      111.0000  -45.0000 -180.0000 59

#__ type_ start__ end____ width___ exp.time_
 11 omega   40.00   99.00   1.0000   20.0000
omega____ theta____ kappa____ phi______ frames
    -      111.0000  -45.0000    0.0000 59

#__ type_ start__ end____ width___ exp.time_
 12 omega   30.00  109.00   1.0000   20.0000
omega____ theta____ kappa____ phi______ frames
    -      111.0000  -94.0000  -60.0000 79

#__ type_ start__ end____ width___ exp.time_
 13 omega   39.00  121.00   1.0000   20.0000
omega____ theta____ kappa____ phi______ frames
    -      111.0000 -125.0000  -90.0000 82

#__ type_ start__ end____ width___ exp.time_
 14 omega   39.00  121.00   1.0000   20.0000
omega____ theta____ kappa____ phi______ frames
    -      111.0000 -125.0000  150.0000 82

#__ type_ start__ end____ width___ exp.time_
 15 omega   39.00  121.00   1.0000   20.0000
omega____ theta____ kappa____ phi______ frames
    -      111.0000 -125.0000   30.0000 82

#__ type_ start__ end____ width___ exp.time_
 16 omega   87.00  178.00   1.0000   20.0000
omega____ theta____ kappa____ phi______ frames
    -      111.0000   45.0000  150.0000 91

#__ type_ start__ end____ width___ exp.time_
 17 omega   88.00  178.00   1.0000   20.0000
omega____ theta____ kappa____ phi______ frames
    -      111.0000   33.0000  -78.7191 90

#__ type_ start__ end____ width___ exp.time_
 18 omega   40.00   99.00   1.0000   20.0000
omega____ theta____ kappa____ phi______ frames
    -      111.0000  -45.0000  120.0000 59

#__ type_ start__ end____ width___ exp.time_
 19 omega   87.00  178.00   1.0000   20.0000
omega____ theta____ kappa____ phi______ frames
    -      111.0000   30.0000   60.0000 91

#__ type_ start__ end____ width___ exp.time_
 20 omega   39.00  121.00   1.0000   20.0000
omega____ theta____ kappa____ phi______ frames
    -      111.0000 -125.0000    0.0000 82

#__ type_ start__ end____ width___ exp.time_
 21 omega   30.00  109.00   1.0000   20.0000
omega____ theta____ kappa____ phi______ frames
    -      111.0000  -94.0000   60.0000 79

#__ type_ start__ end____ width___ exp.time_
 22 omega   94.00  178.00   1.0000   20.0000
omega____ theta____ kappa____ phi______ frames
    -      111.0000  125.0000  -60.0000 84

#__ type_ start__ end____ width___ exp.time_
 23 omega   39.00  121.00   1.0000   20.0000
omega____ theta____ kappa____ phi______ frames
    -      111.0000 -125.0000 -120.0000 82

#__ type_ start__ end____ width___ exp.time_
 24 omega   94.00  178.00   1.0000   20.0000
omega____ theta____ kappa____ phi______ frames
    -      111.0000  125.0000   30.0000 84

#__ type_ start__ end____ width___ exp.time_
 25 omega   41.00  139.00   1.0000   20.0000
omega____ theta____ kappa____ phi______ frames
    -      111.0000  -61.0000   30.0000 98

#__ type_ start__ end____ width___ exp.time_
 26 omega   30.00  109.00   1.0000   20.0000
omega____ theta____ kappa____ phi______ frames
    -      111.0000  -94.0000    0.0000 79

#__ type_ start__ end____ width___ exp.time_
 27 omega   94.00  178.00   1.0000   20.0000
omega____ theta____ kappa____ phi______ frames
    -      111.0000  125.0000  -30.0000 84

#__ type_ start__ end____ width___ exp.time_
 28 omega   87.00  178.00   1.0000   20.0000
omega____ theta____ kappa____ phi______ frames
    -      111.0000   45.0000   30.0000 91

#__ type_ start__ end____ width___ exp.time_
 29 omega   41.00  139.00   1.0000   20.0000
omega____ theta____ kappa____ phi______ frames
    -      111.0000  -61.0000  -90.0000 98

#__ type_ start__ end____ width___ exp.time_
 30 omega   40.00   99.00   1.0000   20.0000
omega____ theta____ kappa____ phi______ frames
    -      111.0000  -45.0000  -90.0000 59

#__ type_ start__ end____ width___ exp.time_
 31 omega   30.00  109.00   1.0000   20.0000
omega____ theta____ kappa____ phi______ frames
    -      111.0000  -94.0000 -120.0000 79

#__ type_ start__ end____ width___ exp.time_
 32 omega   30.00  109.00   1.0000   20.0000
omega____ theta____ kappa____ phi______ frames
    -      111.0000  -94.0000  120.0000 79

#__ type_ start__ end____ width___ exp.time_
 33 omega   39.00  121.00   1.0000   20.0000
omega____ theta____ kappa____ phi______ frames
    -      111.0000 -125.0000   90.0000 82

#__ type_ start__ end____ width___ exp.time_
 34 omega -116.00  -21.00   1.0000    5.0000
omega____ theta____ kappa____ phi______ frames
    -      -43.1686  -38.0000  -60.0000 95

#__ type_ start__ end____ width___ exp.time_
 35 omega -117.00  -12.00   1.0000    5.0000
omega____ theta____ kappa____ phi______ frames
    -      -43.1686  -77.0000  -90.0000 105

#__ type_ start__ end____ width___ exp.time_
 36 omega -116.00  -21.00   1.0000    5.0000
omega____ theta____ kappa____ phi______ frames
    -      -43.1686  -38.0000 -180.0000 95

#__ type_ start__ end____ width___ exp.time_
 37 omega -113.00  -17.00   1.0000    5.0000
omega____ theta____ kappa____ phi______ frames
    -      -43.1686  -57.0000   60.0000 96

#__ type_ start__ end____ width___ exp.time_
 38 omega -117.00  -12.00   1.0000    5.0000
omega____ theta____ kappa____ phi______ frames
    -      -43.1686  -77.0000   60.0000 105

#__ type_ start__ end____ width___ exp.time_
 39 omega -117.00  -12.00   1.0000    5.0000
omega____ theta____ kappa____ phi______ frames
    -      -43.1686  -77.0000    0.0000 105

#__ type_ start__ end____ width___ exp.time_
 40 omega -117.00  -12.00   1.0000    5.0000
omega____ theta____ kappa____ phi______ frames
    -      -43.1686  -77.0000  150.0000 105

#__ type_ start__ end____ width___ exp.time_
 41 omega    1.00   83.00   1.0000    5.0000
omega____ theta____ kappa____ phi______ frames
    -       43.1686  -99.0000 -150.0000 82

#__ type_ start__ end____ width___ exp.time_
 42 omega   82.00  178.00   1.0000   20.0000
omega____ theta____ kappa____ phi______ frames
    -      111.0000   69.0000  -71.7538 96

#__ type_ start__ end____ width___ exp.time_
 43 omega   80.00  121.00   1.0000   20.0000
omega____ theta____ kappa____ phi______ frames
    -      111.0000   77.0000   60.0000 41

#__ type_ start__ end____ width___ exp.time_
 44 omega   83.00  178.00   1.0000   20.0000
omega____ theta____ kappa____ phi______ frames
    -      111.0000   61.0000    0.0000 95

#__ type_ start__ end____ width___ exp.time_
 45 omega   80.00  178.00   1.0000   20.0000
omega____ theta____ kappa____ phi______ frames
    -      111.0000   77.0000  150.0000 98

#__ type_ start__ end____ width___ exp.time_
 46 omega   85.00  178.00   1.0000   20.0000
omega____ theta____ kappa____ phi______ frames
    -      111.0000   56.0000 -130.8423 93

#__ type_ start__ end____ width___ exp.time_
 47 omega   83.00  178.00   1.0000   20.0000
omega____ theta____ kappa____ phi______ frames
    -      111.0000   61.0000   60.0000 95

#__ type_ start__ end____ width___ exp.time_
 48 omega   83.00  178.00   1.0000   20.0000
omega____ theta____ kappa____ phi______ frames
    -      111.0000   61.0000   90.0000 95

#__ type_ start__ end____ width___ exp.time_
 49 omega   82.00  178.00   1.0000   20.0000
omega____ theta____ kappa____ phi______ frames
    -      111.0000   66.0000   28.5098 96

#__ type_ start__ end____ width___ exp.time_
 50 omega   84.00  178.00   1.0000   20.0000
omega____ theta____ kappa____ phi______ frames
    -      111.0000   57.0000  -32.4247 94

#__ type_ start__ end____ width___ exp.time_
 51 omega   81.00  178.00   1.0000   20.0000
omega____ theta____ kappa____ phi______ frames
    -      111.0000   72.0000  173.1406 97

#__ type_ start__ end____ width___ exp.time_
 52 omega   83.00  178.00   1.0000   20.0000
omega____ theta____ kappa____ phi______ frames
    -      111.0000   61.0000  -90.0000 95

#__ type_ start__ end____ width___ exp.time_
 53 omega   83.00  178.00   1.0000   20.0000
omega____ theta____ kappa____ phi______ frames
    -      111.0000   61.0000 -150.0000 95

#__ type_ start__ end____ width___ exp.time_
 54 omega   83.00  178.00   1.0000   20.0000
omega____ theta____ kappa____ phi______ frames
    -      111.0000   61.0000 -120.0000 95

#__ type_ start__ end____ width___ exp.time_
 55 omega   83.00  178.00   1.0000   20.0000
omega____ theta____ kappa____ phi______ frames
    -      111.0000   61.0000  150.0000 95

#__ type_ start__ end____ width___ exp.time_
 56 omega   87.00  178.00   1.0000   20.0000
omega____ theta____ kappa____ phi______ frames
    -      111.0000   45.0000 -150.0000 91

#__ type_ start__ end____ width___ exp.time_
 57 omega   83.00  178.00   1.0000   20.0000
omega____ theta____ kappa____ phi______ frames
    -      111.0000   63.0000  113.6467 95

#__ type_ start__ end____ width___ exp.time_
 58 omega   83.00  178.00   1.0000   20.0000
omega____ theta____ kappa____ phi______ frames
    -      111.0000   63.0000  -15.4858 95
;
_diffrn_measurement_device 'four-circle diffractometer'
_diffrn_measurement_device_type 'Rigaku Oxford Diffraction SuperNova'
_diffrn_measurement_method '\w scans'
_diffrn_orient_matrix_UB_11 -0.0731913000
_diffrn_orient_matrix_UB_12 0.0757275000
_diffrn_orient_matrix_UB_13 0.0059377000
_diffrn_orient_matrix_UB_21 -0.0661309000
_diffrn_orient_matrix_UB_22 -0.0417706000
_diffrn_orient_matrix_UB_23 -0.0206848000
_diffrn_orient_matrix_UB_31 -0.0497982000
_diffrn_orient_matrix_UB_32 -0.0408824000
_diffrn_orient_matrix_UB_33 0.0807360000
_diffrn_radiation_monochromator mirror
_diffrn_radiation_probe x-ray
_diffrn_radiation_type CuK\a
_diffrn_radiation_wavelength 1.54184
_diffrn_reflns_av_R_equivalents 0.0763
_diffrn_reflns_av_unetI/netI 0.0297
_diffrn_reflns_Laue_measured_fraction_full 1.000
_diffrn_reflns_Laue_measured_fraction_max 0.995
_diffrn_reflns_limit_h_max 18
_diffrn_reflns_limit_h_min -18
_diffrn_reflns_limit_k_max 21
_diffrn_reflns_limit_k_min -21
_diffrn_reflns_limit_l_max 25
_diffrn_reflns_limit_l_min -25
_diffrn_reflns_number 151138
_diffrn_reflns_point_group_measured_fraction_full 1.000
_diffrn_reflns_point_group_measured_fraction_max 0.995
_diffrn_reflns_theta_full 67.684
_diffrn_reflns_theta_max 76.249
_diffrn_reflns_theta_min 3.163
_diffrn_source 'sealed X-ray tube'
_diffrn_source_type 'SuperNova (Cu) X-ray Source'
_exptl_absorpt_coefficient_mu 3.772
_exptl_absorpt_correction_T_max 0.790
_exptl_absorpt_correction_T_min 0.491
_exptl_absorpt_correction_type gaussian
_exptl_absorpt_process_details
;
CrysAlisPro, Agilent Technologies,
Version 1.171.37.35e (release 07-10-2014 CrysAlis171 .NET)
(compiled Oct  7 2014,17:20:27)
Numerical absorption correction based on gaussian integration over
			a multifaceted crystal model
Empirical absorption correction using spherical harmonics,
 implemented in SCALE3 ABSPACK scaling algorithm.
;
_exptl_crystal_colour yellow
_exptl_crystal_colour_primary yellow
_exptl_crystal_density_diffrn 1.512
_exptl_crystal_description block
_exptl_crystal_F_000 2130
_exptl_crystal_recrystallization_method
'The material was recrystallised from a mixture of acetonitrile, diisopropyl ether and water by vapour diffusion'
_exptl_crystal_size_max 0.2679
_exptl_crystal_size_mid 0.2029
_exptl_crystal_size_min 0.0805
_refine_diff_density_max 1.346
_refine_diff_density_min -0.758
_refine_diff_density_rms 0.081
_refine_ls_extinction_coef 0.00098(10)
_refine_ls_extinction_expression Fc^*^=kFc[1+0.001xFc^2^\l^3^/sin(2\q)]^-1/4^
_refine_ls_extinction_method 'SHELXL-2014/7 (Sheldrick 2014'
_refine_ls_goodness_of_fit_ref 1.027
_refine_ls_hydrogen_treatment constr
_refine_ls_matrix_type full
_refine_ls_number_parameters 1382
_refine_ls_number_reflns 19157
_refine_ls_number_restraints 163
_refine_ls_restrained_S_all 1.064
_refine_ls_R_factor_all 0.0584
_refine_ls_R_factor_gt 0.0552
_refine_ls_shift/su_max 0.001
_refine_ls_shift/su_mean 0.000
_refine_ls_structure_factor_coef Fsqd
_refine_ls_weighting_details 'w=1/[\s^2^(Fo^2^)+(0.0996P)^2^+3.9084P] where P=(Fo^2^+2Fc^2^)/3'
_refine_ls_weighting_scheme calc
_refine_ls_wR_factor_gt 0.1498
_refine_ls_wR_factor_ref 0.1539
_reflns_Friedel_coverage 0.000
_reflns_number_gt 17903
_reflns_number_total 19157
_reflns_threshold_expression 'I > 2\s(I)'
_cod_data_source_file ja6b05364_si_003.cif
_cod_data_source_block pl15013
_cod_original_cell_volume 4600.52(11)
_cod_original_formula_sum 'C92 H76 B6 Co2 F24 N19 O0.50'
_cod_database_code 4130629
_chemical_oxdiff_formula 'C78 H54 Co2 F36 N12 P6'
_chemical_oxdiff_usercomment '@ 120 K MB3069'
_shelx_space_group_comment
;
The symmetry employed for this shelxl refinement is uniquely defined
by the following loop, which should always be used as a source of
symmetry information in preference to the above space-group names.
They are only intended as comments.
;
_reflns_odcompleteness_completeness 99.95
_reflns_odcompleteness_iscentric 1
_reflns_odcompleteness_theta 66.97
_olex2_refinement_description
;
1. Fixed Uiso
 At 1.2 times of:
  All C(H) groups
 At 1.5 times of:
  All C(H,H,H) groups, All O(H,H) groups
2. Restrained distances
 F9-F10 \\sim F9-F11 \\sim F10-F11 \\sim F10A-F11A \\sim F10A-F9A \\sim F11A-F9A
 with sigma of 0.04
 B3-F9 \\sim B3-F10 \\sim B3-F11 \\sim B3-F12 \\sim B3-F10A \\sim B3-F11A \\sim
B3-F9A
 with sigma of 0.02
3. Rigid body (RIGU) restrains
 F9, F9A, F10, F10A, F11, F11A, F12, B3
 with sigma for 1-2 distances of 0.004 and sigma for 1-3 distances of 0.004
 F13, F14, F15, F16, B4
 with sigma for 1-2 distances of 0.004 and sigma for 1-3 distances of 0.004
 F21A, F22A, F23A, F24A, B6A
 with sigma for 1-2 distances of 0.004 and sigma for 1-3 distances of 0.004
4. Same fragment restrains
{F23, F22, F24, F21, B6} sigma for 1-2: 0.02, 1-3: 0.02
as
{F21A, F22A, F23A, F24A, B6A}
5. Others
 Sof(F9A)=Sof(F10A)=Sof(F11A)=1-FVAR(1)
 Sof(F9)=Sof(F10)=Sof(F11)=FVAR(1)
 Sof(F21A)=Sof(F22A)=Sof(F23A)=Sof(F24A)=Sof(B6A)=1-FVAR(2)
 Sof(F23)=Sof(F22)=Sof(F24)=Sof(F21)=Sof(B6)=FVAR(2)
 Fixed Sof: O1(0.5) H1A(0.5) H1B(0.5)
6.a Free rotating group:
 O1(H1A,H1B)
6.b Aromatic/amide H refined with riding coordinates:
 C1(H1), C2(H2), C3(H3), C4(H4), C7(H7), C8(H8), C10(H10), C12(H12), C13(H13),
 C15(H15), C16(H16), C17(H17), C18(H18), C19(H19), C20(H20), C23(H23), C24(H24),
  C26(H26), C27(H27), C28(H28), C29(H29), C30(H30), C33(H33), C34(H34),
 C36(H36), C38(H38), C39(H39), C41(H41), C42(H42), C43(H43), C44(H44), C45(H45),
  C46(H46), C49(H49), C50(H50), C52(H52), C53(H53), C54(H54), C55(H55),
 C56(H56), C59(H59), C60(H60), C62(H62), C64(H64), C65(H65), C67(H67), C68(H68),
  C69(H69), C70(H70), C71(H71), C72(H72), C75(H75), C76(H76), C78(H78)
6.c Idealised Me refined as rotating group:
 C80(H80A,H80B,H80C), C82(H82A,H82B,H82C), C84(H84A,H84B,H84C), C86(H86A,H86B,
 H86C), C88(H88A,H88B,H88C), C90(H90A,H90B,H90C), C92(H92A,H92B,H92C)
;
_shelx_shelxl_version_number 2014/7
_olex2_date_sample_data_collection 2015-08-07
_olex2_date_sample_submission 2015-08-05
_olex2_diffrn_ambient_temperature_device 'Oxford Cryosystems Cryostream 700+'
_olex2_exptl_crystal_mounting_method 'The crystal was mounted on a MITIGEN holder in Paratone oil'
_olex2_submission_original_sample_id MB3069
_olex2_submission_special_instructions 'No special instructions were received'

loop_
_space_group_symop_operation_xyz
'x, y, z'
'-x, -y, -z'

loop_
_atom_site_label
_atom_site_type_symbol
_atom_site_fract_x
_atom_site_fract_y
_atom_site_fract_z
_atom_site_U_iso_or_equiv
_atom_site_adp_type
_atom_site_occupancy
_atom_site_site_symmetry_order
_atom_site_calc_flag
_atom_site_refinement_flags_posn
_atom_site_refinement_flags_adp
_atom_site_refinement_flags_occupancy
_atom_site_disorder_assembly
_atom_site_disorder_group
Co1 Co 0.18292(2) 0.21931(2) 0.46170(2) 0.01667(10) Uani 1 1 d . . . . .
Co2 Co 0.69821(2) 0.73492(2) 0.10763(2) 0.01654(10) Uani 1 1 d . . . . .
N1 N 0.07088(13) 0.23314(11) 0.54382(10) 0.0198(4) Uani 1 1 d . . . . .
N2 N 0.24249(13) 0.27738(11) 0.50206(10) 0.0184(3) Uani 1 1 d . . . . .
N3 N 0.82384(14) 0.71056(11) 0.04313(10) 0.0203(4) Uani 1 1 d . . . . .
N4 N 0.73143(13) 0.63617(11) 0.17347(10) 0.0186(3) Uani 1 1 d . . . . .
N5 N 0.11367(13) 0.17097(12) 0.42127(10) 0.0210(4) Uani 1 1 d . . . . .
N6 N 0.14321(13) 0.32216(12) 0.40358(10) 0.0194(4) Uani 1 1 d . . . . .
N7 N 0.74222(13) 0.80128(11) 0.15077(10) 0.0198(4) Uani 1 1 d . . . . .
N8 N 0.57508(13) 0.75439(11) 0.17840(10) 0.0189(4) Uani 1 1 d . . . . .
N9 N 0.22596(13) 0.11390(12) 0.51441(10) 0.0200(4) Uani 1 1 d . . . . .
N10 N 0.30205(13) 0.20263(11) 0.38540(10) 0.0188(4) Uani 1 1 d . . . . .
N11 N 0.66497(13) 0.82855(11) 0.03809(10) 0.0193(4) Uani 1 1 d . . . . .
N12 N 0.64393(13) 0.67312(11) 0.06707(10) 0.0183(3) Uani 1 1 d . . . . .
C1 C -0.01685(16) 0.20660(14) 0.56148(13) 0.0228(4) Uani 1 1 d . . . . .
H1 H -0.0283 0.1808 0.5300 0.027 Uiso 1 1 calc R . . . .
C2 C -0.09066(17) 0.21597(15) 0.62421(13) 0.0266(5) Uani 1 1 d . . . . .
H2 H -0.1515 0.1961 0.6357 0.032 Uiso 1 1 calc R . . . .
C3 C -0.07520(17) 0.25444(16) 0.66991(14) 0.0285(5) Uani 1 1 d . . . . .
H3 H -0.1251 0.2611 0.7132 0.034 Uiso 1 1 calc R . . . .
C4 C 0.01470(17) 0.28345(16) 0.65162(13) 0.0261(5) Uani 1 1 d . . . . .
H4 H 0.0269 0.3105 0.6821 0.031 Uiso 1 1 calc R . . . .
C5 C 0.08605(16) 0.27217(14) 0.58820(12) 0.0212(4) Uani 1 1 d . . . . .
C6 C 0.18240(16) 0.30127(14) 0.56232(12) 0.0208(4) Uani 1 1 d . . . . .
C7 C 0.21008(17) 0.35378(15) 0.59126(12) 0.0245(5) Uani 1 1 d . . . . .
H7 H 0.1684 0.3676 0.6348 0.029 Uiso 1 1 calc R . . . .
C8 C 0.29927(17) 0.38602(15) 0.55605(12) 0.0243(5) Uani 1 1 d . . . . .
H8 H 0.3180 0.4242 0.5741 0.029 Uiso 1 1 calc R . . . .
C9 C 0.36184(16) 0.36214(14) 0.49366(12) 0.0202(4) Uani 1 1 d . . . . .
C10 C 0.33072(15) 0.30542(13) 0.47064(11) 0.0190(4) Uani 1 1 d . . . . .
H10 H 0.3740 0.2854 0.4307 0.023 Uiso 1 1 calc R . . . .
C11 C 0.45367(15) 0.39991(14) 0.44751(11) 0.0199(4) Uani 1 1 d . . . . .
C12 C 0.53079(16) 0.35370(14) 0.40850(13) 0.0230(4) Uani 1 1 d . . . . .
H12 H 0.5282 0.2955 0.4177 0.028 Uiso 1 1 calc R . . . .
C13 C 0.61084(16) 0.39224(14) 0.35659(13) 0.0229(4) Uani 1 1 d . . . . .
H13 H 0.6627 0.3602 0.3306 0.027 Uiso 1 1 calc R . . . .
C14 C 0.61562(15) 0.47822(14) 0.34224(12) 0.0202(4) Uani 1 1 d . . . . .
C15 C 0.54093(16) 0.52319(14) 0.38434(12) 0.0217(4) Uani 1 1 d . . . . .
H15 H 0.5451 0.5808 0.3772 0.026 Uiso 1 1 calc R . . . .
C16 C 0.46067(16) 0.48464(14) 0.43647(12) 0.0218(4) Uani 1 1 d . . . . .
H16 H 0.4106 0.5160 0.4646 0.026 Uiso 1 1 calc R . . . .
C17 C 0.86501(17) 0.75373(15) -0.02553(13) 0.0258(5) Uani 1 1 d . . . . .
H17 H 0.8314 0.8021 -0.0453 0.031 Uiso 1 1 calc R . . . .
C18 C 0.95542(18) 0.72945(17) -0.06838(14) 0.0299(5) Uani 1 1 d . . . . .
H18 H 0.9829 0.7608 -0.1168 0.036 Uiso 1 1 calc R . . . .
C19 C 1.00495(17) 0.65937(16) -0.03999(13) 0.0270(5) Uani 1 1 d . . . . .
H19 H 1.0672 0.6423 -0.0684 0.032 Uiso 1 1 calc R . . . .
C20 C 0.96244(16) 0.61432(15) 0.03059(13) 0.0237(4) Uani 1 1 d . . . . .
H20 H 0.9951 0.5658 0.0511 0.028 Uiso 1 1 calc R . . . .
C21 C 0.87178(16) 0.64087(13) 0.07085(12) 0.0203(4) Uani 1 1 d . . . . .
C22 C 0.81757(15) 0.59731(13) 0.14483(12) 0.0194(4) Uani 1 1 d . . . . .
C23 C 0.84553(16) 0.51995(14) 0.18219(13) 0.0243(5) Uani 1 1 d . . . . .
H23 H 0.9071 0.4941 0.1622 0.029 Uiso 1 1 calc R . . . .
C24 C 0.78327(17) 0.48067(14) 0.24866(13) 0.0251(5) Uani 1 1 d . . . . .
H24 H 0.8015 0.4275 0.2742 0.030 Uiso 1 1 calc R . . . .
C25 C 0.69305(16) 0.51998(14) 0.27805(12) 0.0203(4) Uani 1 1 d . . . . .
C26 C 0.67210(15) 0.59907(13) 0.23911(12) 0.0193(4) Uani 1 1 d . . . . .
H26 H 0.6133 0.6282 0.2598 0.023 Uiso 1 1 calc R . . . .
C27 C 0.10718(17) 0.08939(14) 0.43064(13) 0.0240(4) Uani 1 1 d . . . . .
H27 H 0.1433 0.0499 0.4566 0.029 Uiso 1 1 calc R . . . .
C28 C 0.04948(19) 0.06139(16) 0.40348(14) 0.0290(5) Uani 1 1 d . . . . .
H28 H 0.0470 0.0036 0.4100 0.035 Uiso 1 1 calc R . . . .
C29 C -0.00471(18) 0.11905(16) 0.36646(14) 0.0296(5) Uani 1 1 d . . . . .
H29 H -0.0469 0.1011 0.3494 0.036 Uiso 1 1 calc R . . . .
C30 C 0.00358(17) 0.20316(16) 0.35476(13) 0.0269(5) Uani 1 1 d . . . . .
H30 H -0.0319 0.2435 0.3288 0.032 Uiso 1 1 calc R . . . .
C31 C 0.06459(16) 0.22736(14) 0.38164(12) 0.0216(4) Uani 1 1 d . . . . .
C32 C 0.08563(15) 0.31323(14) 0.36845(12) 0.0201(4) Uani 1 1 d . . . . .
C33 C 0.05814(17) 0.38059(15) 0.31977(13) 0.0249(5) Uani 1 1 d . . . . .
H33 H 0.0148 0.3742 0.2978 0.030 Uiso 1 1 calc R . . . .
C34 C 0.09423(17) 0.45687(15) 0.30352(13) 0.0242(4) Uani 1 1 d . . . . .
H34 H 0.0773 0.5027 0.2693 0.029 Uiso 1 1 calc R . . . .
C35 C 0.15588(15) 0.46577(14) 0.33808(12) 0.0208(4) Uani 1 1 d . . . . .
C36 C 0.17489(15) 0.39737(14) 0.38981(12) 0.0205(4) Uani 1 1 d . . . . .
H36 H 0.2119 0.4040 0.4167 0.025 Uiso 1 1 calc R . . . .
C37 C 0.20952(15) 0.54009(13) 0.31774(12) 0.0204(4) Uani 1 1 d . . . . .
C38 C 0.22780(16) 0.56681(14) 0.37003(12) 0.0231(4) Uani 1 1 d . . . . .
H38 H 0.1974 0.5424 0.4200 0.028 Uiso 1 1 calc R . . . .
C39 C 0.28992(16) 0.62858(14) 0.34944(12) 0.0229(4) Uani 1 1 d . . . . .
H39 H 0.3007 0.6470 0.3855 0.028 Uiso 1 1 calc R . . . .
C40 C 0.33692(15) 0.66406(13) 0.27594(12) 0.0206(4) Uani 1 1 d . . . . .
C41 C 0.31562(16) 0.63956(14) 0.22380(12) 0.0221(4) Uani 1 1 d . . . . .
H41 H 0.3450 0.6648 0.1738 0.026 Uiso 1 1 calc R . . . .
C42 C 0.25202(16) 0.57878(14) 0.24429(12) 0.0218(4) Uani 1 1 d . . . . .
H42 H 0.2373 0.5634 0.2084 0.026 Uiso 1 1 calc R . . . .
C43 C 0.83306(16) 0.81856(14) 0.13431(13) 0.0243(5) Uani 1 1 d . . . . .
H43 H 0.8821 0.7989 0.0964 0.029 Uiso 1 1 calc R . . . .
C44 C 0.85723(18) 0.86444(16) 0.17120(15) 0.0300(5) Uani 1 1 d . . . . .
H44 H 0.9222 0.8752 0.1593 0.036 Uiso 1 1 calc R . . . .
C45 C 0.7853(2) 0.89440(17) 0.22561(15) 0.0327(5) Uani 1 1 d . . . . .
H45 H 0.8004 0.9262 0.2512 0.039 Uiso 1 1 calc R . . . .
C46 C 0.69114(19) 0.87751(16) 0.24234(14) 0.0284(5) Uani 1 1 d . . . . .
H46 H 0.6408 0.8985 0.2788 0.034 Uiso 1 1 calc R . . . .
C47 C 0.67161(16) 0.82965(14) 0.20516(12) 0.0212(4) Uani 1 1 d . . . . .
C48 C 0.57720(16) 0.80086(13) 0.22193(12) 0.0200(4) Uani 1 1 d . . . . .
C49 C 0.49722(17) 0.81190(15) 0.28104(13) 0.0247(5) Uani 1 1 d . . . . .
H49 H 0.4980 0.8477 0.3091 0.030 Uiso 1 1 calc R . . . .
C50 C 0.41641(17) 0.77013(14) 0.29860(13) 0.0239(4) Uani 1 1 d . . . . .
H50 H 0.3624 0.7756 0.3400 0.029 Uiso 1 1 calc R . . . .
C51 C 0.41422(15) 0.72000(13) 0.25546(12) 0.0202(4) Uani 1 1 d . . . . .
C52 C 0.49469(16) 0.71686(13) 0.19415(12) 0.0196(4) Uani 1 1 d . . . . .
H52 H 0.4927 0.6868 0.1620 0.024 Uiso 1 1 calc R . . . .
C53 C 0.18142(16) 0.07314(14) 0.58347(12) 0.0225(4) Uani 1 1 d . . . . .
H53 H 0.1219 0.0965 0.6103 0.027 Uiso 1 1 calc R . . . .
C54 C 0.21933(17) -0.00151(15) 0.61665(13) 0.0252(5) Uani 1 1 d . . . . .
H54 H 0.1859 -0.0290 0.6653 0.030 Uiso 1 1 calc R . . . .
C55 C 0.30671(18) -0.03579(15) 0.57818(13) 0.0270(5) Uani 1 1 d . . . . .
H55 H 0.3340 -0.0870 0.5999 0.032 Uiso 1 1 calc R . . . .
C56 C 0.35355(17) 0.00643(14) 0.50713(13) 0.0250(5) Uani 1 1 d . . . . .
H56 H 0.4134 -0.0157 0.4796 0.030 Uiso 1 1 calc R . . . .
C57 C 0.31215(16) 0.08106(13) 0.47686(12) 0.0201(4) Uani 1 1 d . . . . .
C58 C 0.35624(16) 0.13268(13) 0.40377(12) 0.0201(4) Uani 1 1 d . . . . .
C59 C 0.44826(17) 0.11638(14) 0.35736(13) 0.0235(4) Uani 1 1 d . . . . .
H59 H 0.4838 0.0654 0.3695 0.028 Uiso 1 1 calc R . . . .
C60 C 0.48732(17) 0.17528(14) 0.29338(13) 0.0236(4) Uani 1 1 d . . . . .
H60 H 0.5505 0.1655 0.2620 0.028 Uiso 1 1 calc R . . . .
C61 C 0.43334(16) 0.24913(14) 0.27524(12) 0.0203(4) Uani 1 1 d . . . . .
C62 C 0.33924(16) 0.25833(14) 0.32230(12) 0.0198(4) Uani 1 1 d . . . . .
H62 H 0.2999 0.3062 0.3090 0.024 Uiso 1 1 calc R . . . .
C63 C 0.47249(16) 0.32055(13) 0.21432(11) 0.0202(4) Uani 1 1 d . . . . .
C64 C 0.41249(17) 0.37774(14) 0.18166(12) 0.0226(4) Uani 1 1 d . . . . .
H64 H 0.3482 0.3658 0.1928 0.027 Uiso 1 1 calc R . . . .
C65 C 0.44601(16) 0.45157(14) 0.13326(12) 0.0217(4) Uani 1 1 d . . . . .
H65 H 0.4043 0.4903 0.1120 0.026 Uiso 1 1 calc R . . . .
C66 C 0.54121(16) 0.46958(13) 0.11545(11) 0.0199(4) Uani 1 1 d . . . . .
C67 C 0.60281(16) 0.41044(14) 0.14473(12) 0.0224(4) Uani 1 1 d . . . . .
H67 H 0.6682 0.4208 0.1311 0.027 Uiso 1 1 calc R . . . .
C68 C 0.56888(16) 0.33634(14) 0.19371(12) 0.0228(4) Uani 1 1 d . . . . .
H68 H 0.6113 0.2964 0.2132 0.027 Uiso 1 1 calc R . . . .
C69 C 0.67725(17) 0.90860(14) 0.02928(13) 0.0232(4) Uani 1 1 d . . . . .
H69 H 0.7096 0.9221 0.0564 0.028 Uiso 1 1 calc R . . . .
C70 C 0.64370(18) 0.97178(15) -0.01850(14) 0.0267(5) Uani 1 1 d . . . . .
H70 H 0.6523 1.0280 -0.0234 0.032 Uiso 1 1 calc R . . . .
C71 C 0.59762(17) 0.95276(14) -0.05909(13) 0.0251(5) Uani 1 1 d . . . . .
H71 H 0.5752 0.9956 -0.0925 0.030 Uiso 1 1 calc R . . . .
C72 C 0.58461(17) 0.87010(14) -0.05031(12) 0.0233(4) Uani 1 1 d . . . . .
H72 H 0.5531 0.8555 -0.0775 0.028 Uiso 1 1 calc R . . . .
C73 C 0.61860(15) 0.80942(13) -0.00103(12) 0.0194(4) Uani 1 1 d . . . . .
C74 C 0.60474(15) 0.72077(13) 0.01673(11) 0.0188(4) Uani 1 1 d . . . . .
C75 C 0.55076(17) 0.68644(14) -0.00934(12) 0.0225(4) Uani 1 1 d . . . . .
H75 H 0.5272 0.7193 -0.0468 0.027 Uiso 1 1 calc R . . . .
C76 C 0.53166(17) 0.60356(14) 0.01997(12) 0.0228(4) Uani 1 1 d . . . . .
H76 H 0.4927 0.5799 0.0039 0.027 Uiso 1 1 calc R . . . .
C77 C 0.56972(16) 0.55447(13) 0.07322(12) 0.0198(4) Uani 1 1 d . . . . .
C78 C 0.62835(15) 0.59187(13) 0.09282(12) 0.0194(4) Uani 1 1 d . . . . .
H78 H 0.6589 0.5586 0.1259 0.023 Uiso 1 1 calc R . . . .
F1 F -0.07203(11) 0.66453(10) 0.21803(9) 0.0365(3) Uani 1 1 d . . . . .
F2 F 0.02915(11) 0.72293(10) 0.10566(9) 0.0363(3) Uani 1 1 d . . . . .
F3 F 0.08467(11) 0.67474(11) 0.20097(9) 0.0385(4) Uani 1 1 d . . . . .
F4 F 0.04510(13) 0.58317(10) 0.15489(9) 0.0394(4) Uani 1 1 d . . . . .
B1 B 0.0219(2) 0.66132(18) 0.16992(15) 0.0269(5) Uani 1 1 d . . . . .
F5 F 0.57114(14) 1.15318(12) 0.12000(12) 0.0506(5) Uani 1 1 d . . . . .
F6 F 0.64886(18) 1.06777(15) 0.19331(13) 0.0650(6) Uani 1 1 d . . . . .
F7 F 0.69991(14) 1.06613(15) 0.07521(12) 0.0577(6) Uani 1 1 d . . . . .
F8 F 0.55827(14) 1.01314(13) 0.14905(12) 0.0534(5) Uani 1 1 d . . . . .
B2 B 0.61905(19) 1.07513(18) 0.13723(17) 0.0283(6) Uani 1 1 d . . . . .
F9 F 0.8892(3) 0.4691(3) 0.4498(2) 0.0637(12) Uani 0.605(6) 1 d D U P A 1
F9A F 0.8545(7) 0.4732(4) 0.3792(4) 0.071(2) Uani 0.395(6) 1 d D U P A 2
F10 F 0.8487(4) 0.4269(7) 0.3712(3) 0.129(4) Uani 0.605(6) 1 d D U P A 1
F10A F 0.8533(4) 0.3428(4) 0.4017(4) 0.072(2) Uani 0.395(6) 1 d D U P A 2
F11 F 0.8776(3) 0.3336(2) 0.4678(3) 0.0717(14) Uani 0.605(6) 1 d D U P A 1
F11A F 0.9053(4) 0.3987(5) 0.4703(3) 0.069(2) Uani 0.395(6) 1 d D U P A 2
F12 F 0.74367(13) 0.41508(13) 0.48259(10) 0.0489(4) Uani 1 1 d D U . . .
B3 B 0.8396(2) 0.4079(2) 0.43926(18) 0.0427(7) Uani 1 1 d D U . . .
F13 F 0.8690(3) 0.2908(2) 0.2548(3) 0.1386(18) Uani 1 1 d . U . . .
F14 F 0.88359(17) 0.16096(14) 0.23992(15) 0.0702(7) Uani 1 1 d . U . . .
F15 F 0.7292(2) 0.2137(2) 0.29437(15) 0.1070(12) Uani 1 1 d . U . . .
F16 F 0.80806(18) 0.2705(2) 0.17770(13) 0.0822(9) Uani 1 1 d . U . . .
B4 B 0.82132(15) 0.23536(14) 0.24010(11) 0.0134(4) Uani 1 1 d . U . . .
F17 F 0.47648(13) 0.22572(9) 0.57164(9) 0.0363(3) Uani 1 1 d . . . . .
F18 F 0.48730(11) 0.08479(9) 0.60767(8) 0.0305(3) Uani 1 1 d . . . . .
F19 F 0.48784(12) 0.14969(10) 0.49254(8) 0.0326(3) Uani 1 1 d . . . . .
F20 F 0.35082(11) 0.15377(10) 0.58921(9) 0.0357(3) Uani 1 1 d . . . . .
B5 B 0.4497(2) 0.15412(17) 0.56521(15) 0.0253(5) Uani 1 1 d . . . . .
F23 F 0.2060(2) 0.22066(15) 0.14690(14) 0.0537(7) Uani 0.806(4) 1 d D . P B 1
F22 F 0.21204(18) 0.14999(13) 0.25814(12) 0.0356(5) Uani 0.806(4) 1 d D . P B 1
F24 F 0.34105(16) 0.21451(16) 0.17311(13) 0.0477(7) Uani 0.806(4) 1 d D . P B 1
F21 F 0.20947(13) 0.29080(11) 0.22709(10) 0.0297(5) Uani 0.806(4) 1 d D . P B 1
B6 B 0.2398(3) 0.2192(2) 0.2011(2) 0.0268(8) Uani 0.806(4) 1 d D . P B 1
F21A F 0.2314(13) 0.1405(9) 0.1691(10) 0.116(6) Uani 0.194(4) 1 d D U P B 2
F22A F 0.2933(8) 0.2593(9) 0.1399(7) 0.078(4) Uani 0.194(4) 1 d D U P B 2
F23A F 0.2312(10) 0.1924(14) 0.2578(7) 0.104(6) Uani 0.194(4) 1 d D U P B 2
F24A F 0.1266(6) 0.2477(7) 0.1946(6) 0.057(3) Uani 0.194(4) 1 d D U P B 2
B6A B 0.2183(12) 0.2160(13) 0.1905(11) 0.069(5) Uani 0.194(4) 1 d D U P B 2
O1 O 0.9651(4) 0.5517(3) 0.4792(3) 0.0523(11) Uani 0.5 1 d . . P . .
H1A H 0.9837 0.4961 0.4704 0.078 Uiso 0.5 1 d G . P . .
H1B H 1.0126 0.5481 0.5058 0.078 Uiso 0.5 1 d G . P . .
N13 N -0.02113(19) -0.05971(18) 0.25658(15) 0.0447(6) Uani 1 1 d . . . . .
C79 C 0.0319(2) -0.00932(18) 0.22984(15) 0.0345(6) Uani 1 1 d . . . . .
C80 C 0.0987(2) 0.05598(19) 0.19585(19) 0.0437(7) Uani 1 1 d . . . . .
H80A H 0.1438 0.0467 0.1496 0.065 Uiso 1 1 calc GR . . . .
H80B H 0.1342 0.0552 0.2279 0.065 Uiso 1 1 calc GR . . . .
H80C H 0.0630 0.1100 0.1871 0.065 Uiso 1 1 calc GR . . . .
N14 N 0.17655(16) 0.51256(15) -0.02514(13) 0.0351(5) Uani 1 1 d . . . . .
C81 C 0.18293(18) 0.47884(16) 0.03041(15) 0.0306(5) Uani 1 1 d . . . . .
C82 C 0.1917(3) 0.4348(2) 0.10036(17) 0.0457(7) Uani 1 1 d . . . . .
H82A H 0.2583 0.4129 0.0939 0.069 Uiso 1 1 calc GR . . . .
H82B H 0.1495 0.3888 0.1224 0.069 Uiso 1 1 calc GR . . . .
H82C H 0.1733 0.4730 0.1320 0.069 Uiso 1 1 calc GR . . . .
N15 N 0.3050(2) 0.6070(2) 0.05802(16) 0.0503(7) Uani 1 1 d . . . . .
C83 C 0.2753(2) 0.65841(18) 0.02015(15) 0.0339(6) Uani 1 1 d . . . . .
C84 C 0.2360(2) 0.7241(2) -0.02770(17) 0.0436(7) Uani 1 1 d . . . . .
H84A H 0.2404 0.7054 -0.0700 0.065 Uiso 1 1 calc GR . . . .
H84B H 0.2725 0.7734 -0.0438 0.065 Uiso 1 1 calc GR . . . .
H84C H 0.1687 0.7380 -0.0017 0.065 Uiso 1 1 calc GR . . . .
N16 N 0.3841(2) 0.81020(19) 0.08450(17) 0.0605(9) Uani 1 1 d . . . . .
C85 C 0.3034(2) 0.82586(17) 0.09804(17) 0.0430(7) Uani 1 1 d . . . . .
C86 C 0.2006(2) 0.8474(2) 0.1162(2) 0.0512(8) Uani 1 1 d . . . . .
H86A H 0.1879 0.8889 0.0752 0.077 Uiso 1 1 calc GR . . . .
H86B H 0.1773 0.8702 0.1590 0.077 Uiso 1 1 calc GR . . . .
H86C H 0.1674 0.7976 0.1266 0.077 Uiso 1 1 calc GR . . . .
N17 N 1.0830(3) 1.0470(3) 0.0337(2) 0.0691(9) Uani 1 1 d . . . . .
C87 C 1.0028(3) 1.0648(2) 0.0559(2) 0.0543(9) Uani 1 1 d . . . . .
C88 C 0.9009(3) 1.0881(3) 0.0864(4) 0.101(2) Uani 1 1 d . . . . .
H88A H 0.8649 1.0687 0.0632 0.151 Uiso 1 1 calc GR . . . .
H88B H 0.8910 1.1487 0.0779 0.151 Uiso 1 1 calc GR . . . .
H88C H 0.8783 1.0627 0.1387 0.151 Uiso 1 1 calc GR . . . .
N18 N 0.8122(2) 0.11031(17) 0.54107(16) 0.0478(6) Uani 1 1 d . . . . .
C89 C 0.7684(2) 0.15884(18) 0.51119(16) 0.0352(6) Uani 1 1 d . . . . .
C90 C 0.7122(2) 0.2201(2) 0.4729(2) 0.0484(8) Uani 1 1 d . . . . .
H90A H 0.7431 0.2265 0.4206 0.073 Uiso 1 1 calc GR . . . .
H90B H 0.7080 0.2735 0.4843 0.073 Uiso 1 1 calc GR . . . .
H90C H 0.6475 0.2017 0.4881 0.073 Uiso 1 1 calc GR . . . .
N19 N 0.2624(2) -0.08444(19) 0.24589(18) 0.0527(7) Uani 1 1 d . . . . .
C91 C 0.3023(2) -0.04657(19) 0.26332(18) 0.0422(7) Uani 1 1 d . . . . .
C92 C 0.3536(2) 0.0006(2) 0.2857(2) 0.0478(7) Uani 1 1 d . . . . .
H92A H 0.4198 0.0045 0.2523 0.072 Uiso 1 1 calc GR . . . .
H92B H 0.3535 -0.0275 0.3349 0.072 Uiso 1 1 calc GR . . . .
H92C H 0.3219 0.0564 0.2850 0.072 Uiso 1 1 calc GR . . . .

loop_
_atom_site_aniso_label
_atom_site_aniso_U_11
_atom_site_aniso_U_22
_atom_site_aniso_U_33
_atom_site_aniso_U_23
_atom_site_aniso_U_13
_atom_site_aniso_U_12
Co1 0.01739(17) 0.01690(17) 0.01479(17) -0.00313(13) -0.00423(13) -0.00282(12)
Co2 0.01758(17) 0.01502(17) 0.01655(17) -0.00402(13) -0.00474(13) -0.00196(12)
N1 0.0192(8) 0.0195(9) 0.0193(9) -0.0040(7) -0.0052(7) -0.0020(7)
N2 0.0191(8) 0.0188(8) 0.0157(8) -0.0019(7) -0.0058(7) -0.0018(7)
N3 0.0221(9) 0.0181(8) 0.0208(9) -0.0055(7) -0.0062(7) -0.0029(7)
N4 0.0210(9) 0.0175(8) 0.0196(9) -0.0059(7) -0.0077(7) -0.0029(7)
N5 0.0210(9) 0.0221(9) 0.0176(9) -0.0034(7) -0.0032(7) -0.0056(7)
N6 0.0180(8) 0.0212(9) 0.0172(8) -0.0042(7) -0.0037(7) -0.0032(7)
N7 0.0212(9) 0.0179(8) 0.0204(9) -0.0028(7) -0.0082(7) -0.0023(7)
N8 0.0221(9) 0.0160(8) 0.0187(9) -0.0044(7) -0.0075(7) 0.0000(7)
N9 0.0217(9) 0.0195(9) 0.0188(9) -0.0042(7) -0.0060(7) -0.0044(7)
N10 0.0208(9) 0.0189(8) 0.0177(9) -0.0054(7) -0.0063(7) -0.0033(7)
N11 0.0193(8) 0.0165(8) 0.0200(9) -0.0044(7) -0.0037(7) -0.0026(7)
N12 0.0178(8) 0.0181(8) 0.0166(8) -0.0042(7) -0.0026(7) -0.0020(7)
C1 0.0207(10) 0.0246(11) 0.0230(11) -0.0051(9) -0.0067(9) -0.0043(8)
C2 0.0201(10) 0.0293(12) 0.0270(12) -0.0058(9) -0.0042(9) -0.0037(9)
C3 0.0209(11) 0.0341(13) 0.0253(12) -0.0089(10) -0.0001(9) -0.0034(9)
C4 0.0237(11) 0.0324(12) 0.0216(11) -0.0092(9) -0.0035(9) -0.0050(9)
C5 0.0207(10) 0.0228(10) 0.0190(10) -0.0040(8) -0.0060(8) -0.0026(8)
C6 0.0203(10) 0.0231(10) 0.0165(10) -0.0031(8) -0.0041(8) -0.0025(8)
C7 0.0251(11) 0.0296(11) 0.0190(10) -0.0088(9) -0.0043(9) -0.0046(9)
C8 0.0277(11) 0.0271(11) 0.0210(11) -0.0079(9) -0.0083(9) -0.0061(9)
C9 0.0201(10) 0.0212(10) 0.0182(10) -0.0014(8) -0.0068(8) -0.0035(8)
C10 0.0189(10) 0.0199(10) 0.0164(10) -0.0028(8) -0.0051(8) -0.0015(8)
C11 0.0204(10) 0.0233(10) 0.0155(9) -0.0023(8) -0.0058(8) -0.0053(8)
C12 0.0230(10) 0.0196(10) 0.0250(11) -0.0024(8) -0.0081(9) -0.0031(8)
C13 0.0207(10) 0.0216(10) 0.0239(11) -0.0034(9) -0.0063(9) -0.0016(8)
C14 0.0192(10) 0.0221(10) 0.0189(10) -0.0020(8) -0.0069(8) -0.0046(8)
C15 0.0239(10) 0.0212(10) 0.0207(10) -0.0043(8) -0.0075(9) -0.0049(8)
C16 0.0226(10) 0.0243(11) 0.0193(10) -0.0064(8) -0.0067(8) -0.0024(8)
C17 0.0245(11) 0.0257(11) 0.0226(11) -0.0026(9) -0.0048(9) -0.0030(9)
C18 0.0263(12) 0.0328(13) 0.0217(11) -0.0025(10) -0.0010(9) -0.0021(10)
C19 0.0233(11) 0.0305(12) 0.0236(11) -0.0076(9) -0.0028(9) -0.0023(9)
C20 0.0209(10) 0.0241(11) 0.0247(11) -0.0052(9) -0.0065(9) -0.0018(8)
C21 0.0222(10) 0.0189(10) 0.0203(10) -0.0046(8) -0.0069(8) -0.0040(8)
C22 0.0180(10) 0.0198(10) 0.0205(10) -0.0050(8) -0.0058(8) -0.0032(8)
C23 0.0197(10) 0.0213(10) 0.0269(12) -0.0023(9) -0.0053(9) -0.0005(8)
C24 0.0230(11) 0.0212(10) 0.0273(12) -0.0004(9) -0.0083(9) -0.0015(8)
C25 0.0206(10) 0.0207(10) 0.0201(10) -0.0032(8) -0.0072(8) -0.0049(8)
C26 0.0207(10) 0.0190(10) 0.0185(10) -0.0042(8) -0.0063(8) -0.0033(8)
C27 0.0285(11) 0.0210(10) 0.0214(11) -0.0049(8) -0.0059(9) -0.0051(8)
C28 0.0340(13) 0.0267(12) 0.0269(12) -0.0062(9) -0.0072(10) -0.0114(10)
C29 0.0297(12) 0.0334(13) 0.0286(12) -0.0066(10) -0.0095(10) -0.0124(10)
C30 0.0256(11) 0.0312(12) 0.0251(11) -0.0051(9) -0.0089(9) -0.0074(9)
C31 0.0210(10) 0.0247(11) 0.0180(10) -0.0038(8) -0.0049(8) -0.0051(8)
C32 0.0172(9) 0.0232(11) 0.0186(10) -0.0042(8) -0.0042(8) -0.0039(8)
C33 0.0238(11) 0.0271(11) 0.0239(11) -0.0029(9) -0.0101(9) -0.0037(9)
C34 0.0239(11) 0.0246(11) 0.0230(11) -0.0021(9) -0.0094(9) -0.0020(8)
C35 0.0186(10) 0.0210(10) 0.0197(10) -0.0042(8) -0.0033(8) -0.0019(8)
C36 0.0193(10) 0.0214(10) 0.0199(10) -0.0051(8) -0.0051(8) -0.0025(8)
C37 0.0184(9) 0.0183(10) 0.0224(11) -0.0034(8) -0.0063(8) 0.0001(8)
C38 0.0241(11) 0.0230(10) 0.0187(10) -0.0035(8) -0.0039(8) -0.0029(8)
C39 0.0229(10) 0.0248(11) 0.0211(11) -0.0072(9) -0.0064(9) -0.0013(8)
C40 0.0185(10) 0.0188(10) 0.0221(11) -0.0038(8) -0.0053(8) -0.0003(8)
C41 0.0226(10) 0.0213(10) 0.0193(10) -0.0023(8) -0.0057(8) -0.0018(8)
C42 0.0225(10) 0.0203(10) 0.0225(11) -0.0044(8) -0.0087(9) -0.0003(8)
C43 0.0215(10) 0.0236(11) 0.0285(12) -0.0064(9) -0.0086(9) -0.0029(8)
C44 0.0266(12) 0.0314(12) 0.0368(14) -0.0110(11) -0.0126(10) -0.0059(10)
C45 0.0354(13) 0.0366(13) 0.0333(13) -0.0142(11) -0.0126(11) -0.0092(11)
C46 0.0317(12) 0.0302(12) 0.0276(12) -0.0125(10) -0.0090(10) -0.0061(10)
C47 0.0244(11) 0.0193(10) 0.0192(10) -0.0035(8) -0.0069(8) -0.0033(8)
C48 0.0233(10) 0.0181(10) 0.0192(10) -0.0056(8) -0.0072(8) -0.0013(8)
C49 0.0267(11) 0.0256(11) 0.0230(11) -0.0099(9) -0.0069(9) -0.0014(9)
C50 0.0241(11) 0.0247(11) 0.0212(11) -0.0082(9) -0.0039(9) -0.0016(9)
C51 0.0204(10) 0.0189(10) 0.0203(10) -0.0043(8) -0.0066(8) -0.0004(8)
C52 0.0211(10) 0.0176(9) 0.0198(10) -0.0048(8) -0.0061(8) -0.0019(8)
C53 0.0242(10) 0.0233(11) 0.0181(10) -0.0027(8) -0.0051(8) -0.0053(8)
C54 0.0291(12) 0.0239(11) 0.0197(10) -0.0003(9) -0.0067(9) -0.0064(9)
C55 0.0320(12) 0.0218(11) 0.0246(12) -0.0016(9) -0.0098(10) -0.0021(9)
C56 0.0273(11) 0.0209(10) 0.0237(11) -0.0039(9) -0.0066(9) -0.0014(9)
C57 0.0226(10) 0.0188(10) 0.0186(10) -0.0047(8) -0.0056(8) -0.0037(8)
C58 0.0233(10) 0.0176(10) 0.0196(10) -0.0050(8) -0.0062(8) -0.0035(8)
C59 0.0245(11) 0.0195(10) 0.0224(11) -0.0052(8) -0.0035(9) -0.0009(8)
C60 0.0244(11) 0.0219(11) 0.0212(11) -0.0064(9) -0.0024(9) -0.0026(8)
C61 0.0237(10) 0.0204(10) 0.0174(10) -0.0066(8) -0.0042(8) -0.0056(8)
C62 0.0220(10) 0.0202(10) 0.0174(10) -0.0049(8) -0.0056(8) -0.0037(8)
C63 0.0245(10) 0.0194(10) 0.0153(10) -0.0055(8) -0.0028(8) -0.0046(8)
C64 0.0245(10) 0.0244(11) 0.0195(10) -0.0056(8) -0.0057(8) -0.0068(8)
C65 0.0246(11) 0.0226(10) 0.0191(10) -0.0053(8) -0.0077(8) -0.0036(8)
C66 0.0254(11) 0.0185(10) 0.0152(9) -0.0059(8) -0.0031(8) -0.0061(8)
C67 0.0222(10) 0.0208(10) 0.0219(10) -0.0062(8) -0.0030(8) -0.0042(8)
C68 0.0228(10) 0.0200(10) 0.0214(10) -0.0035(8) -0.0032(8) -0.0027(8)
C69 0.0259(11) 0.0185(10) 0.0240(11) -0.0031(8) -0.0072(9) -0.0049(8)
C70 0.0313(12) 0.0186(10) 0.0273(12) -0.0027(9) -0.0081(10) -0.0029(9)
C71 0.0280(11) 0.0199(10) 0.0224(11) -0.0009(8) -0.0065(9) -0.0001(8)
C72 0.0257(11) 0.0222(11) 0.0195(10) -0.0040(8) -0.0061(9) -0.0011(8)
C73 0.0199(10) 0.0187(10) 0.0179(10) -0.0048(8) -0.0035(8) -0.0025(8)
C74 0.0200(10) 0.0194(10) 0.0143(9) -0.0037(8) -0.0023(8) -0.0029(8)
C75 0.0282(11) 0.0220(10) 0.0166(10) -0.0030(8) -0.0073(8) -0.0041(8)
C76 0.0261(11) 0.0250(11) 0.0185(10) -0.0056(8) -0.0061(8) -0.0075(9)
C77 0.0218(10) 0.0181(10) 0.0172(10) -0.0054(8) -0.0021(8) -0.0038(8)
C78 0.0201(10) 0.0182(10) 0.0175(10) -0.0040(8) -0.0032(8) -0.0023(8)
F1 0.0293(8) 0.0413(9) 0.0359(8) -0.0109(7) -0.0059(6) -0.0035(6)
F2 0.0357(8) 0.0388(8) 0.0301(8) -0.0038(6) -0.0113(6) 0.0012(6)
F3 0.0330(8) 0.0536(10) 0.0368(8) -0.0197(7) -0.0161(7) 0.0010(7)
F4 0.0488(9) 0.0344(8) 0.0401(9) -0.0167(7) -0.0195(8) 0.0077(7)
B1 0.0263(13) 0.0310(14) 0.0261(13) -0.0104(11) -0.0110(11) 0.0019(10)
F5 0.0525(11) 0.0448(10) 0.0643(12) -0.0154(9) -0.0327(10) 0.0045(8)
F6 0.0817(15) 0.0710(14) 0.0627(13) -0.0392(11) -0.0461(12) 0.0309(12)
F7 0.0401(10) 0.0809(15) 0.0593(12) -0.0440(11) 0.0006(9) -0.0159(9)
F8 0.0424(10) 0.0519(11) 0.0597(12) -0.0141(9) -0.0056(9) -0.0130(8)
B2 0.0220(12) 0.0294(13) 0.0376(15) -0.0165(12) -0.0097(11) 0.0015(10)
F9 0.0476(19) 0.059(2) 0.064(2) -0.0046(18) -0.0029(16) -0.0031(16)
F9A 0.068(4) 0.063(4) 0.050(4) 0.005(3) -0.001(3) 0.006(3)
F10 0.049(3) 0.298(11) 0.033(2) -0.043(4) -0.0158(19) 0.017(6)
F10A 0.043(3) 0.071(4) 0.091(5) -0.060(4) 0.029(3) -0.027(3)
F11 0.049(2) 0.050(2) 0.120(4) -0.021(2) -0.039(2) 0.0131(15)
F11A 0.049(3) 0.116(7) 0.042(3) -0.025(3) -0.017(2) 0.007(3)
F12 0.0384(9) 0.0615(12) 0.0348(9) -0.0126(8) -0.0024(7) 0.0073(8)
B3 0.0341(15) 0.0564(19) 0.0311(15) -0.0131(14) -0.0082(12) 0.0115(13)
F13 0.206(4) 0.0753(18) 0.242(5) -0.093(2) -0.193(4) 0.071(2)
F14 0.0554(12) 0.0445(11) 0.0925(18) -0.0136(11) -0.0149(12) 0.0154(10)
F15 0.0919(19) 0.094(2) 0.0538(14) 0.0166(14) 0.0305(14) 0.0206(16)
F16 0.0617(14) 0.124(2) 0.0443(12) 0.0240(13) -0.0237(11) -0.0286(14)
B4 0.0135(9) 0.0192(10) 0.0073(9) -0.0081(8) -0.0059(7) 0.0130(8)
F17 0.0510(9) 0.0257(7) 0.0377(8) -0.0066(6) -0.0215(7) -0.0041(7)
F18 0.0398(8) 0.0250(7) 0.0242(7) -0.0052(5) -0.0123(6) 0.0060(6)
F19 0.0411(8) 0.0337(8) 0.0213(7) -0.0042(6) -0.0096(6) -0.0051(6)
F20 0.0302(8) 0.0436(9) 0.0319(8) -0.0070(7) -0.0114(6) -0.0009(6)
B5 0.0302(13) 0.0243(12) 0.0210(12) -0.0041(10) -0.0100(10) -0.0001(10)
F23 0.0836(19) 0.0487(14) 0.0480(14) -0.0123(11) -0.0422(14) -0.0088(12)
F22 0.0386(12) 0.0264(10) 0.0327(11) 0.0005(8) -0.0063(9) -0.0051(8)
F24 0.0371(12) 0.0556(14) 0.0471(13) -0.0272(11) 0.0056(10) -0.0143(10)
F21 0.0322(9) 0.0270(9) 0.0290(9) -0.0099(7) -0.0062(7) -0.0043(7)
B6 0.040(2) 0.0246(16) 0.0149(17) -0.0046(13) -0.0047(14) -0.0119(14)
F21A 0.113(11) 0.106(9) 0.117(12) -0.028(8) -0.027(9) -0.004(7)
F22A 0.041(5) 0.102(9) 0.066(7) -0.009(6) 0.001(5) 0.000(5)
F23A 0.053(8) 0.172(16) 0.066(8) -0.019(8) -0.017(6) 0.020(9)
F24A 0.047(5) 0.064(6) 0.048(6) 0.017(5) -0.027(4) -0.006(4)
B6A 0.045(7) 0.089(10) 0.061(9) -0.001(7) -0.019(6) -0.002(6)
O1 0.052(3) 0.048(3) 0.049(3) -0.008(2) -0.016(2) 0.007(2)
N13 0.0375(13) 0.0481(15) 0.0427(14) -0.0109(12) -0.0046(11) -0.0080(11)
C79 0.0357(14) 0.0354(14) 0.0315(13) -0.0108(11) -0.0105(11) 0.0025(12)
C80 0.0466(17) 0.0358(15) 0.0479(17) -0.0060(13) -0.0160(14) -0.0081(13)
N14 0.0296(11) 0.0393(12) 0.0352(13) -0.0123(10) -0.0079(9) -0.0008(9)
C81 0.0256(11) 0.0276(12) 0.0366(14) -0.0128(11) -0.0060(10) 0.0020(9)
C82 0.0538(18) 0.0400(16) 0.0367(16) -0.0050(13) -0.0144(14) 0.0047(13)
N15 0.0413(14) 0.0595(17) 0.0447(15) 0.0009(13) -0.0192(12) -0.0023(12)
C83 0.0323(13) 0.0385(14) 0.0296(13) -0.0077(11) -0.0083(11) -0.0049(11)
C84 0.0437(16) 0.0417(16) 0.0370(15) -0.0018(13) -0.0127(13) 0.0035(13)
N16 0.0532(18) 0.0406(15) 0.0505(17) 0.0120(13) 0.0025(14) 0.0082(13)
C85 0.0534(19) 0.0234(12) 0.0362(15) 0.0015(11) -0.0022(13) -0.0053(12)
C86 0.0451(17) 0.0481(18) 0.056(2) -0.0118(15) -0.0078(15) -0.0138(14)
N17 0.057(2) 0.089(3) 0.065(2) -0.0184(19) -0.0192(17) -0.0184(18)
C87 0.059(2) 0.0408(17) 0.069(2) 0.0041(16) -0.0368(19) -0.0171(15)
C88 0.060(3) 0.049(2) 0.207(7) -0.021(3) -0.071(4) 0.003(2)
N18 0.0543(16) 0.0397(14) 0.0526(16) -0.0056(12) -0.0254(14) -0.0050(12)
C89 0.0349(13) 0.0356(14) 0.0365(14) -0.0091(11) -0.0113(11) -0.0075(11)
C90 0.0465(17) 0.0443(17) 0.059(2) -0.0103(15) -0.0277(16) 0.0042(14)
N19 0.0571(17) 0.0463(15) 0.0570(18) -0.0096(13) -0.0244(15) -0.0034(13)
C91 0.0403(15) 0.0373(15) 0.0423(16) -0.0028(12) -0.0120(13) -0.0018(12)
C92 0.0457(17) 0.0424(17) 0.056(2) -0.0110(15) -0.0193(15) -0.0023(13)

loop_
_atom_type_symbol
_atom_type_description
_atom_type_scat_dispersion_real
_atom_type_scat_dispersion_imag
_atom_type_scat_source
C C 0.0181 0.0091 'International Tables Vol C Tables 4.2.6.8 and 6.1.1.4'
H H 0.0000 0.0000 'International Tables Vol C Tables 4.2.6.8 and 6.1.1.4'
B B 0.0090 0.0039 'International Tables Vol C Tables 4.2.6.8 and 6.1.1.4'
Co Co -2.3653 3.6143 'International Tables Vol C Tables 4.2.6.8 and 6.1.1.4'
F F 0.0727 0.0534 'International Tables Vol C Tables 4.2.6.8 and 6.1.1.4'
N N 0.0311 0.0180 'International Tables Vol C Tables 4.2.6.8 and 6.1.1.4'
O O 0.0492 0.0322 'International Tables Vol C Tables 4.2.6.8 and 6.1.1.4'

loop_
_exptl_crystal_face_index_h
_exptl_crystal_face_index_k
_exptl_crystal_face_index_l
_exptl_crystal_face_perp_dist
_exptl_oxdiff_crystal_face_indexfrac_h
_exptl_oxdiff_crystal_face_indexfrac_k
_exptl_oxdiff_crystal_face_indexfrac_l
_exptl_oxdiff_crystal_face_x
_exptl_oxdiff_crystal_face_y
_exptl_oxdiff_crystal_face_z
0 -1 12 0.0855 0.2058 -1.3584 11.5691 -0.0492 -0.1962 0.9793
-5 -2 -13 0.0649 -5.4075 -1.9667 -12.8506 0.1705 0.7056 -0.6878
9 6 4 0.1161 9.0738 5.5115 4.4691 -0.2202 -0.9227 -0.3164
-2 -1 11 0.1039 -1.7688 -1.3432 10.5515 0.0904 -0.0452 0.9949
2 -10 -6 0.0251 1.6606 -9.5620 -6.3614 -0.8834 0.4212 -0.2054
-2 9 7 0.0446 -1.7862 9.0638 7.2422 0.8601 -0.4103 0.3031
-10 -3 -4 0.1286 -10.0000 -3.0000 -3.9997 0.4810 0.8694 0.2977
-1 2 -12 0.0847 -1.0000 2.0000 -12.0000 0.1534 0.2308 -1.0008

loop_
_geom_angle_atom_site_label_1
_geom_angle_atom_site_label_2
_geom_angle_atom_site_label_3
_geom_angle
N1 Co1 N2 83.23(8)
N1 Co1 N6 89.62(8)
N1 Co1 N9 93.37(8)
N1 Co1 N10 174.71(8)
N2 Co1 N6 92.13(8)
N2 Co1 N9 90.16(8)
N2 Co1 N10 92.93(8)
N5 Co1 N1 93.39(8)
N5 Co1 N2 174.07(8)
N5 Co1 N6 82.95(8)
N5 Co1 N9 94.92(8)
N5 Co1 N10 90.74(8)
N6 Co1 N9 176.42(8)
N6 Co1 N10 94.16(8)
N9 Co1 N10 82.98(8)
N3 Co2 N4 83.10(8)
N3 Co2 N7 94.82(8)
N3 Co2 N8 175.70(8)
N3 Co2 N11 95.42(8)
N3 Co2 N12 89.54(8)
N7 Co2 N4 89.16(8)
N7 Co2 N8 83.55(8)
N7 Co2 N11 94.53(8)
N7 Co2 N12 175.31(8)
N8 Co2 N4 92.89(8)
N11 Co2 N4 176.14(8)
N11 Co2 N8 88.68(8)
N11 Co2 N12 83.33(8)
N12 Co2 N4 93.08(8)
N12 Co2 N8 92.21(8)
C1 N1 Co1 127.02(16)
C1 N1 C5 118.72(19)
C5 N1 Co1 114.24(15)
C6 N2 Co1 114.55(15)
C10 N2 Co1 125.98(15)
C10 N2 C6 118.72(19)
C17 N3 Co2 126.31(16)
C17 N3 C21 118.9(2)
C21 N3 Co2 114.74(15)
C22 N4 Co2 114.51(15)
C26 N4 Co2 125.58(15)
C26 N4 C22 119.27(19)
C27 N5 Co1 126.80(16)
C27 N5 C31 118.8(2)
C31 N5 Co1 114.38(15)
C32 N6 Co1 114.51(15)
C36 N6 Co1 126.23(15)
C36 N6 C32 118.88(19)
C43 N7 Co2 126.61(16)
C43 N7 C47 119.1(2)
C47 N7 Co2 114.20(15)
C48 N8 Co2 114.19(15)
C52 N8 Co2 125.98(15)
C52 N8 C48 119.06(19)
C53 N9 Co1 126.84(16)
C53 N9 C57 118.54(19)
C57 N9 Co1 114.58(15)
C58 N10 Co1 114.54(15)
C62 N10 Co1 125.79(15)
C62 N10 C58 119.01(19)
C69 N11 Co2 126.23(16)
C69 N11 C73 119.11(19)
C73 N11 Co2 114.49(14)
C74 N12 Co2 114.48(14)
C78 N12 Co2 125.22(15)
C78 N12 C74 119.29(19)
N1 C1 H1 119.0
N1 C1 C2 121.9(2)
C2 C1 H1 119.0
C1 C2 H2 120.2
C3 C2 C1 119.5(2)
C3 C2 H2 120.2
C2 C3 H3 120.5
C2 C3 C4 119.1(2)
C4 C3 H3 120.5
C3 C4 H4 120.6
C5 C4 C3 118.9(2)
C5 C4 H4 120.6
N1 C5 C4 121.8(2)
N1 C5 C6 114.08(19)
C4 C5 C6 124.1(2)
N2 C6 C5 113.65(19)
N2 C6 C7 121.5(2)
C7 C6 C5 124.7(2)
C6 C7 H7 120.4
C6 C7 C8 119.3(2)
C8 C7 H7 120.4
C7 C8 H8 120.1
C7 C8 C9 119.8(2)
C9 C8 H8 120.1
C8 C9 C11 123.9(2)
C10 C9 C8 117.3(2)
C10 C9 C11 118.5(2)
N2 C10 C9 123.3(2)
N2 C10 H10 118.4
C9 C10 H10 118.4
C12 C11 C9 120.7(2)
C16 C11 C9 119.8(2)
C16 C11 C12 119.1(2)
C11 C12 H12 119.7
C13 C12 C11 120.6(2)
C13 C12 H12 119.7
C12 C13 H13 119.8
C12 C13 C14 120.4(2)
C14 C13 H13 119.8
C13 C14 C25 119.1(2)
C15 C14 C13 118.6(2)
C15 C14 C25 121.8(2)
C14 C15 H15 119.5
C16 C15 C14 121.0(2)
C16 C15 H15 119.5
C11 C16 H16 120.0
C15 C16 C11 120.1(2)
C15 C16 H16 120.0
N3 C17 H17 119.1
N3 C17 C18 121.8(2)
C18 C17 H17 119.1
C17 C18 H18 120.3
C19 C18 C17 119.5(2)
C19 C18 H18 120.3
C18 C19 H19 120.5
C18 C19 C20 119.0(2)
C20 C19 H19 120.5
C19 C20 H20 120.4
C21 C20 C19 119.3(2)
C21 C20 H20 120.4
N3 C21 C20 121.6(2)
N3 C21 C22 113.68(19)
C20 C21 C22 124.7(2)
N4 C22 C21 113.86(19)
N4 C22 C23 120.9(2)
C23 C22 C21 125.0(2)
C22 C23 H23 120.1
C24 C23 C22 119.8(2)
C24 C23 H23 120.1
C23 C24 H24 120.2
C23 C24 C25 119.6(2)
C25 C24 H24 120.2
C24 C25 C14 123.7(2)
C26 C25 C14 118.6(2)
C26 C25 C24 117.3(2)
N4 C26 C25 123.0(2)
N4 C26 H26 118.5
C25 C26 H26 118.5
N5 C27 H27 119.0
N5 C27 C28 122.0(2)
C28 C27 H27 119.0
C27 C28 H28 120.4
C27 C28 C29 119.1(2)
C29 C28 H28 120.4
C28 C29 H29 120.4
C30 C29 C28 119.3(2)
C30 C29 H29 120.4
C29 C30 H30 120.6
C29 C30 C31 118.9(2)
C31 C30 H30 120.6
N5 C31 C30 121.8(2)
N5 C31 C32 113.68(19)
C30 C31 C32 124.5(2)
N6 C32 C31 113.86(19)
N6 C32 C33 121.0(2)
C33 C32 C31 124.9(2)
C32 C33 H33 120.1
C34 C33 C32 119.8(2)
C34 C33 H33 120.1
C33 C34 H34 120.3
C33 C34 C35 119.3(2)
C35 C34 H34 120.3
C34 C35 C37 124.1(2)
C36 C35 C34 117.7(2)
C36 C35 C37 117.9(2)
N6 C36 C35 123.0(2)
N6 C36 H36 118.5
C35 C36 H36 118.5
C38 C37 C35 121.0(2)
C38 C37 C42 119.1(2)
C42 C37 C35 119.4(2)
C37 C38 H38 119.8
C39 C38 C37 120.5(2)
C39 C38 H38 119.8
C38 C39 H39 119.7
C38 C39 C40 120.6(2)
C40 C39 H39 119.7
C39 C40 C51 119.3(2)
C41 C40 C39 118.8(2)
C41 C40 C51 121.7(2)
C40 C41 H41 119.6
C42 C41 C40 120.7(2)
C42 C41 H41 119.6
C37 C42 H42 119.9
C41 C42 C37 120.2(2)
C41 C42 H42 119.9
N7 C43 H43 119.1
N7 C43 C44 121.7(2)
C44 C43 H43 119.1
C43 C44 H44 120.4
C45 C44 C43 119.1(2)
C45 C44 H44 120.4
C44 C45 H45 120.3
C46 C45 C44 119.4(2)
C46 C45 H45 120.3
C45 C46 H46 120.5
C47 C46 C45 118.9(2)
C47 C46 H46 120.5
N7 C47 C46 121.6(2)
N7 C47 C48 113.84(19)
C46 C47 C48 124.5(2)
N8 C48 C47 114.16(19)
N8 C48 C49 121.0(2)
C49 C48 C47 124.5(2)
C48 C49 H49 120.3
C50 C49 C48 119.4(2)
C50 C49 H49 120.3
C49 C50 H50 119.9
C49 C50 C51 120.1(2)
C51 C50 H50 119.9
C50 C51 C40 123.5(2)
C52 C51 C40 119.2(2)
C52 C51 C50 117.0(2)
N8 C52 C51 123.1(2)
N8 C52 H52 118.4
C51 C52 H52 118.4
N9 C53 H53 118.9
N9 C53 C54 122.3(2)
C54 C53 H53 118.9
C53 C54 H54 120.3
C53 C54 C55 119.3(2)
C55 C54 H54 120.3
C54 C55 H55 120.7
C54 C55 C56 118.7(2)
C56 C55 H55 120.7
C55 C56 H56 120.3
C57 C56 C55 119.4(2)
C57 C56 H56 120.3
N9 C57 C56 121.8(2)
N9 C57 C58 113.82(19)
C56 C57 C58 124.4(2)
N10 C58 C57 114.03(19)
N10 C58 C59 121.2(2)
C59 C58 C57 124.6(2)
C58 C59 H59 120.3
C60 C59 C58 119.4(2)
C60 C59 H59 120.3
C59 C60 H60 120.1
C59 C60 C61 119.7(2)
C61 C60 H60 120.1
C60 C61 C62 117.3(2)
C60 C61 C63 124.0(2)
C62 C61 C63 118.4(2)
N10 C62 C61 123.1(2)
N10 C62 H62 118.5
C61 C62 H62 118.5
C64 C63 C61 120.9(2)
C64 C63 C68 119.1(2)
C68 C63 C61 119.7(2)
C63 C64 H64 119.7
C65 C64 C63 120.6(2)
C65 C64 H64 119.7
C64 C65 H65 119.8
C64 C65 C66 120.4(2)
C66 C65 H65 119.8
C65 C66 C77 118.5(2)
C67 C66 C65 119.1(2)
C67 C66 C77 122.0(2)
C66 C67 H67 119.8
C68 C67 C66 120.4(2)
C68 C67 H67 119.8
C63 C68 H68 119.9
C67 C68 C63 120.2(2)
C67 C68 H68 119.9
N11 C69 H69 119.3
N11 C69 C70 121.4(2)
C70 C69 H69 119.3
C69 C70 H70 120.1
C71 C70 C69 119.8(2)
C71 C70 H70 120.1
C70 C71 H71 120.4
C70 C71 C72 119.2(2)
C72 C71 H71 120.4
C71 C72 H72 120.7
C73 C72 C71 118.6(2)
C73 C72 H72 120.7
N11 C73 C72 121.9(2)
N11 C73 C74 113.75(19)
C72 C73 C74 124.3(2)
N12 C74 C73 113.75(19)
N12 C74 C75 121.0(2)
C75 C74 C73 125.1(2)
C74 C75 H75 120.5
C76 C75 C74 119.1(2)
C76 C75 H75 120.5
C75 C76 H76 119.9
C75 C76 C77 120.2(2)
C77 C76 H76 119.9
C76 C77 C66 123.7(2)
C78 C77 C66 118.6(2)
C78 C77 C76 117.2(2)
N12 C78 C77 123.0(2)
N12 C78 H78 118.5
C77 C78 H78 118.5
F1 B1 F2 109.3(2)
F1 B1 F4 109.3(2)
F3 B1 F1 109.6(2)
F3 B1 F2 109.4(2)
F3 B1 F4 109.4(2)
F4 B1 F2 109.8(2)
F5 B2 F7 108.4(3)
F5 B2 F8 108.5(2)
F6 B2 F5 111.2(2)
F6 B2 F7 109.3(2)
F6 B2 F8 113.5(3)
F8 B2 F7 105.7(2)
F9A B3 F10A 96.7(5)
F9A B3 F12 107.8(5)
F10 B3 F9 107.3(6)
F10 B3 F11 118.6(6)
F10 B3 F12 111.4(4)
F11 B3 F9 104.6(3)
F11 B3 F12 107.5(3)
F11A B3 F9A 112.2(6)
F11A B3 F10A 111.2(5)
F11A B3 F12 117.5(3)
F12 B3 F9 106.7(3)
F12 B3 F10A 109.5(3)
F13 B4 F14 104.7(2)
F13 B4 F15 114.5(3)
F14 B4 F15 107.6(2)
F16 B4 F13 108.0(3)
F16 B4 F14 113.9(2)
F16 B4 F15 108.2(2)
F17 B5 F18 108.6(2)
F17 B5 F19 109.7(2)
F19 B5 F18 108.8(2)
F20 B5 F17 110.4(2)
F20 B5 F18 109.4(2)
F20 B5 F19 109.9(2)
F23 B6 F22 110.9(3)
F23 B6 F24 108.4(3)
F23 B6 F21 112.4(3)
F22 B6 F24 108.0(3)
F22 B6 F21 109.4(3)
F21 B6 F24 107.7(3)
F22A B6A F21A 103.0(15)
F22A B6A F23A 109.9(15)
F22A B6A F24A 118.9(15)
F23A B6A F21A 104.6(15)
F24A B6A F21A 106.3(15)
F24A B6A F23A 112.6(14)
H1A O1 H1B 95.3
N13 C79 C80 179.2(4)
C79 C80 H80A 109.5
C79 C80 H80B 109.5
C79 C80 H80C 109.5
H80A C80 H80B 109.5
H80A C80 H80C 109.5
H80B C80 H80C 109.5
N14 C81 C82 179.0(3)
C81 C82 H82A 109.5
C81 C82 H82B 109.5
C81 C82 H82C 109.5
H82A C82 H82B 109.5
H82A C82 H82C 109.5
H82B C82 H82C 109.5
N15 C83 C84 179.2(4)
C83 C84 H84A 109.5
C83 C84 H84B 109.5
C83 C84 H84C 109.5
H84A C84 H84B 109.5
H84A C84 H84C 109.5
H84B C84 H84C 109.5
N16 C85 C86 178.6(4)
C85 C86 H86A 109.5
C85 C86 H86B 109.5
C85 C86 H86C 109.5
H86A C86 H86B 109.5
H86A C86 H86C 109.5
H86B C86 H86C 109.5
N17 C87 C88 178.0(5)
C87 C88 H88A 109.5
C87 C88 H88B 109.5
C87 C88 H88C 109.5
H88A C88 H88B 109.5
H88A C88 H88C 109.5
H88B C88 H88C 109.5
N18 C89 C90 179.4(3)
C89 C90 H90A 109.5
C89 C90 H90B 109.5
C89 C90 H90C 109.5
H90A C90 H90B 109.5
H90A C90 H90C 109.5
H90B C90 H90C 109.5
N19 C91 C92 179.3(4)
C91 C92 H92A 109.5
C91 C92 H92B 109.5
C91 C92 H92C 109.5
H92A C92 H92B 109.5
H92A C92 H92C 109.5
H92B C92 H92C 109.5

loop_
_geom_bond_atom_site_label_1
_geom_bond_atom_site_label_2
_geom_bond_distance
Co1 N1 1.9334(19)
Co1 N2 1.9335(19)
Co1 N5 1.9309(19)
Co1 N6 1.9365(19)
Co1 N9 1.9366(19)
Co1 N10 1.9393(19)
Co2 N3 1.9245(19)
Co2 N4 1.9353(19)
Co2 N7 1.9263(19)
Co2 N8 1.9336(19)
Co2 N11 1.9274(19)
Co2 N12 1.9276(19)
N1 C1 1.350(3)
N1 C5 1.362(3)
N2 C6 1.360(3)
N2 C10 1.343(3)
N3 C17 1.345(3)
N3 C21 1.359(3)
N4 C22 1.352(3)
N4 C26 1.347(3)
N5 C27 1.348(3)
N5 C31 1.362(3)
N6 C32 1.358(3)
N6 C36 1.347(3)
N7 C43 1.341(3)
N7 C47 1.366(3)
N8 C48 1.356(3)
N8 C52 1.347(3)
N9 C53 1.348(3)
N9 C57 1.360(3)
N10 C58 1.356(3)
N10 C62 1.345(3)
N11 C69 1.345(3)
N11 C73 1.363(3)
N12 C74 1.361(3)
N12 C78 1.345(3)
C1 H1 0.9500
C1 C2 1.386(3)
C2 H2 0.9500
C2 C3 1.381(4)
C3 H3 0.9500
C3 C4 1.396(3)
C4 H4 0.9500
C4 C5 1.388(3)
C5 C6 1.464(3)
C6 C7 1.383(3)
C7 H7 0.9500
C7 C8 1.386(3)
C8 H8 0.9500
C8 C9 1.403(3)
C9 C10 1.388(3)
C9 C11 1.482(3)
C10 H10 0.9500
C11 C12 1.403(3)
C11 C16 1.397(3)
C12 H12 0.9500
C12 C13 1.388(3)
C13 H13 0.9500
C13 C14 1.403(3)
C14 C15 1.401(3)
C14 C25 1.482(3)
C15 H15 0.9500
C15 C16 1.392(3)
C16 H16 0.9500
C17 H17 0.9500
C17 C18 1.390(3)
C18 H18 0.9500
C18 C19 1.381(4)
C19 H19 0.9500
C19 C20 1.387(3)
C20 H20 0.9500
C20 C21 1.386(3)
C21 C22 1.466(3)
C22 C23 1.391(3)
C23 H23 0.9500
C23 C24 1.386(3)
C24 H24 0.9500
C24 C25 1.404(3)
C25 C26 1.392(3)
C26 H26 0.9500
C27 H27 0.9500
C27 C28 1.386(3)
C28 H28 0.9500
C28 C29 1.391(4)
C29 H29 0.9500
C29 C30 1.388(4)
C30 H30 0.9500
C30 C31 1.389(3)
C31 C32 1.462(3)
C32 C33 1.392(3)
C33 H33 0.9500
C33 C34 1.384(3)
C34 H34 0.9500
C34 C35 1.401(3)
C35 C36 1.390(3)
C35 C37 1.478(3)
C36 H36 0.9500
C37 C38 1.398(3)
C37 C42 1.401(3)
C38 H38 0.9500
C38 C39 1.385(3)
C39 H39 0.9500
C39 C40 1.401(3)
C40 C41 1.399(3)
C40 C51 1.482(3)
C41 H41 0.9500
C41 C42 1.388(3)
C42 H42 0.9500
C43 H43 0.9500
C43 C44 1.390(3)
C44 H44 0.9500
C44 C45 1.388(4)
C45 H45 0.9500
C45 C46 1.386(4)
C46 H46 0.9500
C46 C47 1.383(3)
C47 C48 1.463(3)
C48 C49 1.391(3)
C49 H49 0.9500
C49 C50 1.386(3)
C50 H50 0.9500
C50 C51 1.398(3)
C51 C52 1.395(3)
C52 H52 0.9500
C53 H53 0.9500
C53 C54 1.384(3)
C54 H54 0.9500
C54 C55 1.389(3)
C55 H55 0.9500
C55 C56 1.391(3)
C56 H56 0.9500
C56 C57 1.385(3)
C57 C58 1.466(3)
C58 C59 1.397(3)
C59 H59 0.9500
C59 C60 1.388(3)
C60 H60 0.9500
C60 C61 1.399(3)
C61 C62 1.402(3)
C61 C63 1.478(3)
C62 H62 0.9500
C63 C64 1.400(3)
C63 C68 1.401(3)
C64 H64 0.9500
C64 C65 1.385(3)
C65 H65 0.9500
C65 C66 1.403(3)
C66 C67 1.398(3)
C66 C77 1.483(3)
C67 H67 0.9500
C67 C68 1.394(3)
C68 H68 0.9500
C69 H69 0.9500
C69 C70 1.385(3)
C70 H70 0.9500
C70 C71 1.384(4)
C71 H71 0.9500
C71 C72 1.391(3)
C72 H72 0.9500
C72 C73 1.387(3)
C73 C74 1.465(3)
C74 C75 1.388(3)
C75 H75 0.9500
C75 C76 1.386(3)
C76 H76 0.9500
C76 C77 1.403(3)
C77 C78 1.387(3)
C78 H78 0.9500
F1 B1 1.397(3)
F2 B1 1.400(3)
F3 B1 1.390(3)
F4 B1 1.398(3)
F5 B2 1.404(3)
F6 B2 1.342(4)
F7 B2 1.425(3)
F8 B2 1.413(3)
F9 B3 1.475(5)
F9A B3 1.368(7)
F10 B3 1.294(6)
F10A B3 1.461(6)
F11 B3 1.347(5)
F11A B3 1.323(6)
F12 B3 1.395(4)
F13 B4 1.421(4)
F14 B4 1.433(3)
F15 B4 1.447(3)
F16 B4 1.314(3)
F17 B5 1.389(3)
F18 B5 1.409(3)
F19 B5 1.403(3)
F20 B5 1.384(3)
F23 B6 1.370(4)
F22 B6 1.384(4)
F24 B6 1.412(5)
F21 B6 1.399(4)
F21A B6A 1.424(19)
F22A B6A 1.364(18)
F23A B6A 1.394(18)
F24A B6A 1.371(16)
O1 H1A 0.9816
O1 H1B 1.0284
N13 C79 1.138(4)
C79 C80 1.457(4)
C80 H80A 0.9800
C80 H80B 0.9800
C80 H80C 0.9800
N14 C81 1.144(4)
C81 C82 1.450(4)
C82 H82A 0.9800
C82 H82B 0.9800
C82 H82C 0.9800
N15 C83 1.132(4)
C83 C84 1.451(4)
C84 H84A 0.9800
C84 H84B 0.9800
C84 H84C 0.9800
N16 C85 1.141(5)
C85 C86 1.457(5)
C86 H86A 0.9800
C86 H86B 0.9800
C86 H86C 0.9800
N17 C87 1.142(5)
C87 C88 1.459(6)
C88 H88A 0.9800
C88 H88B 0.9800
C88 H88C 0.9800
N18 C89 1.139(4)
C89 C90 1.453(4)
C90 H90A 0.9800
C90 H90B 0.9800
C90 H90C 0.9800
N19 C91 1.145(5)
C91 C92 1.451(5)
C92 H92A 0.9800
C92 H92B 0.9800
C92 H92C 0.9800

loop_
_geom_hbond_atom_site_label_D
_geom_hbond_atom_site_label_H
_geom_hbond_atom_site_label_A
_geom_hbond_distance_DH
_geom_hbond_distance_HA
_geom_hbond_distance_DA
_geom_hbond_angle_DHA
_geom_hbond_site_symmetry_A
O1 H1B F11A 1.03 1.90 2.838(8) 149.6 2_766

loop_
_geom_torsion_atom_site_label_1
_geom_torsion_atom_site_label_2
_geom_torsion_atom_site_label_3
_geom_torsion_atom_site_label_4
_geom_torsion
Co1 N1 C1 C2 176.25(18)
Co1 N1 C5 C4 -176.68(18)
Co1 N1 C5 C6 4.1(2)
Co1 N2 C6 C5 4.8(2)
Co1 N2 C6 C7 -170.28(18)
Co1 N2 C10 C9 165.06(16)
Co1 N5 C27 C28 175.05(18)
Co1 N5 C31 C30 -173.57(18)
Co1 N5 C31 C32 8.7(2)
Co1 N6 C32 C31 0.2(2)
Co1 N6 C32 C33 -174.40(17)
Co1 N6 C36 C35 168.80(16)
Co1 N9 C53 C54 -178.77(17)
Co1 N9 C57 C56 179.24(17)
Co1 N9 C57 C58 0.7(2)
Co1 N10 C58 C57 2.7(2)
Co1 N10 C58 C59 -173.39(17)
Co1 N10 C62 C61 167.78(16)
Co2 N3 C17 C18 -178.15(19)
Co2 N3 C21 C20 178.93(17)
Co2 N3 C21 C22 0.5(2)
Co2 N4 C22 C21 3.9(2)
Co2 N4 C22 C23 -171.42(17)
Co2 N4 C26 C25 167.04(16)
Co2 N7 C43 C44 -177.23(18)
Co2 N7 C47 C46 179.35(18)
Co2 N7 C47 C48 2.5(2)
Co2 N8 C48 C47 2.0(2)
Co2 N8 C48 C49 -172.16(17)
Co2 N8 C52 C51 166.05(16)
Co2 N11 C69 C70 -174.72(18)
Co2 N11 C73 C72 176.15(17)
Co2 N11 C73 C74 -1.1(2)
Co2 N12 C74 C73 4.7(2)
Co2 N12 C74 C75 -170.45(17)
Co2 N12 C78 C77 164.51(16)
N1 C1 C2 C3 0.9(4)
N1 C5 C6 N2 -5.8(3)
N1 C5 C6 C7 169.1(2)
N2 C6 C7 C8 3.2(4)
N3 C17 C18 C19 -0.3(4)
N3 C21 C22 N4 -2.8(3)
N3 C21 C22 C23 172.2(2)
N4 C22 C23 C24 2.1(3)
N5 C27 C28 C29 -1.1(4)
N5 C31 C32 N6 -5.8(3)
N5 C31 C32 C33 168.5(2)
N6 C32 C33 C34 3.8(3)
N7 C43 C44 C45 -1.2(4)
N7 C47 C48 N8 -3.0(3)
N7 C47 C48 C49 171.0(2)
N8 C48 C49 C50 4.5(3)
N9 C53 C54 C55 0.6(4)
N9 C57 C58 N10 -2.2(3)
N9 C57 C58 C59 173.7(2)
N10 C58 C59 C60 4.1(3)
N11 C69 C70 C71 -0.9(4)
N11 C73 C74 N12 -2.4(3)
N11 C73 C74 C75 172.6(2)
N12 C74 C75 C76 4.2(3)
C1 N1 C5 C4 1.6(3)
C1 N1 C5 C6 -177.62(19)
C1 C2 C3 C4 0.3(4)
C2 C3 C4 C5 -0.4(4)
C3 C4 C5 N1 -0.5(4)
C3 C4 C5 C6 178.6(2)
C4 C5 C6 N2 175.0(2)
C4 C5 C6 C7 -10.1(4)
C5 N1 C1 C2 -1.8(3)
C5 C6 C7 C8 -171.3(2)
C6 N2 C10 C9 -4.4(3)
C6 C7 C8 C9 -2.9(4)
C7 C8 C9 C10 -0.8(3)
C7 C8 C9 C11 172.8(2)
C8 C9 C10 N2 4.6(3)
C8 C9 C11 C12 150.8(2)
C8 C9 C11 C16 -36.0(3)
C9 C11 C12 C13 169.6(2)
C9 C11 C16 C15 -169.6(2)
C10 N2 C6 C5 175.43(19)
C10 N2 C6 C7 0.4(3)
C10 C9 C11 C12 -35.6(3)
C10 C9 C11 C16 137.6(2)
C11 C9 C10 N2 -169.4(2)
C11 C12 C13 C14 -0.2(3)
C12 C11 C16 C15 3.7(3)
C12 C13 C14 C15 3.9(3)
C12 C13 C14 C25 -169.1(2)
C13 C14 C15 C16 -3.8(3)
C13 C14 C25 C24 -28.8(3)
C13 C14 C25 C26 142.9(2)
C14 C15 C16 C11 0.0(3)
C14 C25 C26 N4 -167.9(2)
C15 C14 C25 C24 158.4(2)
C15 C14 C25 C26 -29.8(3)
C16 C11 C12 C13 -3.6(3)
C17 N3 C21 C20 1.2(3)
C17 N3 C21 C22 -177.3(2)
C17 C18 C19 C20 0.8(4)
C18 C19 C20 C21 -0.3(4)
C19 C20 C21 N3 -0.7(3)
C19 C20 C21 C22 177.6(2)
C20 C21 C22 N4 178.8(2)
C20 C21 C22 C23 -6.2(4)
C21 N3 C17 C18 -0.7(3)
C21 C22 C23 C24 -172.6(2)
C22 N4 C26 C25 -3.3(3)
C22 C23 C24 C25 -0.9(4)
C23 C24 C25 C14 169.7(2)
C23 C24 C25 C26 -2.2(3)
C24 C25 C26 N4 4.4(3)
C25 C14 C15 C16 168.9(2)
C26 N4 C22 C21 175.20(18)
C26 N4 C22 C23 -0.1(3)
C27 N5 C31 C30 4.2(3)
C27 N5 C31 C32 -173.5(2)
C27 C28 C29 C30 2.9(4)
C28 C29 C30 C31 -1.2(4)
C29 C30 C31 N5 -2.4(4)
C29 C30 C31 C32 175.1(2)
C30 C31 C32 N6 176.6(2)
C30 C31 C32 C33 -9.1(4)
C31 N5 C27 C28 -2.4(3)
C31 C32 C33 C34 -170.2(2)
C32 N6 C36 C35 -3.7(3)
C32 C33 C34 C35 -1.9(4)
C33 C34 C35 C36 -2.5(3)
C33 C34 C35 C37 170.9(2)
C34 C35 C36 N6 5.5(3)
C34 C35 C37 C38 146.4(2)
C34 C35 C37 C42 -41.0(3)
C35 C37 C38 C39 170.3(2)
C35 C37 C42 C41 -169.2(2)
C36 N6 C32 C31 173.56(19)
C36 N6 C32 C33 -1.0(3)
C36 C35 C37 C38 -40.2(3)
C36 C35 C37 C42 132.5(2)
C37 C35 C36 N6 -168.3(2)
C37 C38 C39 C40 -1.3(3)
C38 C37 C42 C41 3.6(3)
C38 C39 C40 C41 3.8(3)
C38 C39 C40 C51 -170.3(2)
C39 C40 C41 C42 -2.6(3)
C39 C40 C51 C50 -30.6(3)
C39 C40 C51 C52 142.2(2)
C40 C41 C42 C37 -1.1(3)
C40 C51 C52 N8 -168.3(2)
C41 C40 C51 C50 155.4(2)
C41 C40 C51 C52 -31.8(3)
C42 C37 C38 C39 -2.4(3)
C43 N7 C47 C46 1.7(3)
C43 N7 C47 C48 -175.1(2)
C43 C44 C45 C46 0.5(4)
C44 C45 C46 C47 1.3(4)
C45 C46 C47 N7 -2.4(4)
C45 C46 C47 C48 174.1(2)
C46 C47 C48 N8 -179.7(2)
C46 C47 C48 C49 -5.8(4)
C47 N7 C43 C44 0.1(3)
C47 C48 C49 C50 -169.1(2)
C48 N8 C52 C51 -3.2(3)
C48 C49 C50 C51 -2.5(4)
C49 C50 C51 C40 171.0(2)
C49 C50 C51 C52 -2.0(3)
C50 C51 C52 N8 5.0(3)
C51 C40 C41 C42 171.4(2)
C52 N8 C48 C47 172.53(19)
C52 N8 C48 C49 -1.7(3)
C53 N9 C57 C56 1.6(3)
C53 N9 C57 C58 -176.98(19)
C53 C54 C55 C56 0.1(4)
C54 C55 C56 C57 0.1(4)
C55 C56 C57 N9 -0.9(3)
C55 C56 C57 C58 177.5(2)
C56 C57 C58 N10 179.3(2)
C56 C57 C58 C59 -4.8(4)
C57 N9 C53 C54 -1.4(3)
C57 C58 C59 C60 -171.5(2)
C58 N10 C62 C61 -2.4(3)
C58 C59 C60 C61 -1.6(3)
C59 C60 C61 C62 -2.6(3)
C59 C60 C61 C63 170.9(2)
C60 C61 C62 N10 4.7(3)
C60 C61 C63 C64 155.8(2)
C60 C61 C63 C68 -30.9(3)
C61 C63 C64 C65 169.1(2)
C61 C63 C68 C67 -169.5(2)
C62 N10 C58 C57 173.88(18)
C62 N10 C58 C59 -2.2(3)
C62 C61 C63 C64 -30.8(3)
C62 C61 C63 C68 142.5(2)
C63 C61 C62 N10 -169.1(2)
C63 C64 C65 C66 0.9(3)
C64 C63 C68 C67 3.9(3)
C64 C65 C66 C67 2.8(3)
C64 C65 C66 C77 -170.1(2)
C65 C66 C67 C68 -3.1(3)
C65 C66 C77 C76 -34.0(3)
C65 C66 C77 C78 138.0(2)
C66 C67 C68 C63 -0.2(3)
C66 C77 C78 N12 -167.6(2)
C67 C66 C77 C76 153.4(2)
C67 C66 C77 C78 -34.7(3)
C68 C63 C64 C65 -4.3(3)
C69 N11 C73 C72 0.7(3)
C69 N11 C73 C74 -176.48(19)
C69 C70 C71 C72 0.9(4)
C70 C71 C72 C73 -0.1(3)
C71 C72 C73 N11 -0.7(3)
C71 C72 C73 C74 176.2(2)
C72 C73 C74 N12 -179.5(2)
C72 C73 C74 C75 -4.6(3)
C73 N11 C69 C70 0.1(3)
C73 C74 C75 C76 -170.4(2)
C74 N12 C78 C77 -3.4(3)
C74 C75 C76 C77 -2.5(3)
C75 C76 C77 C66 170.2(2)
C75 C76 C77 C78 -1.8(3)
C76 C77 C78 N12 4.9(3)
C77 C66 C67 C68 169.5(2)
C78 N12 C74 C73 173.88(18)
C78 N12 C74 C75 -1.3(3)
